data_7135842
loop_
_publ_author_name
'Wang, Jicheng'
'Yang, Yufen'
'Xiao, Zhicheng'
'Zhang, Manbo'
'Li, Bin'

_publ_section_title
;
 Synthesis of an amidinate-supported arsasilene and its attempted
 oxidation
;
_journal_name_full 'Chemical Communications'
_journal_paper_doi 10.1039/D6CC01524G
_journal_year 2026
_chemical_formula_moiety 'C33 H65 As N2 Si3, C33 H66 As N2 Si3, 2(B C24 F20), H'
_chemical_formula_sum 'C114 H132 As2 B2 F40 N4 Si6'
_chemical_formula_weight 2658.23
_space_group_crystal_system triclinic
_space_group_IT_number 2
_space_group_name_Hall '-P 1'
_space_group_name_H-M_alt 'P -1'
_atom_sites_solution_hydrogens mixed
_atom_sites_solution_primary dual
_audit_creation_date 2026-03-11
_audit_creation_method
;
Olex2 1.5
(compiled 2025.07.13 svn.rb7424aed for OlexSys, GUI svn.r7314)
;
_audit_update_record
;
2026-03-11 deposited with the CCDC.	2026-05-20 downloaded from the CCDC.
;
_cell_angle_alpha 87.5220(10)
_cell_angle_beta 89.0510(10)
_cell_angle_gamma 88.9880(10)
_cell_formula_units_Z 2
_cell_length_a 11.8541(3)
_cell_length_b 21.8293(6)
_cell_length_c 23.7012(6)
_cell_measurement_reflns_used 9527
_cell_measurement_temperature 150.00
_cell_measurement_theta_max 68.138
_cell_measurement_theta_min 2.696
_cell_volume 6125.6(3)
_computing_cell_refinement 'SAINT V8.40B (?, 2016)'
_computing_data_reduction 'SAINT V8.40B (?, 2016)'
_computing_molecular_graphics 'Olex2 1.5 (Dolomanov et al., 2009)'
_computing_publication_material 'Olex2 1.5 (Dolomanov et al., 2009)'
_computing_structure_refinement 'SHELXL 2025/1 (Sheldrick, 2015)'
_computing_structure_solution 'SHELXT 2018/2 (Sheldrick, 2018)'
_diffrn_ambient_temperature 150.00
_diffrn_measured_fraction_theta_full 0.998
_diffrn_measured_fraction_theta_max 0.995
_diffrn_measurement_device_type 'Bruker APX-II'
_diffrn_radiation_type CuK\a
_diffrn_radiation_wavelength 1.54178
_diffrn_reflns_av_R_equivalents 0.0641
_diffrn_reflns_av_unetI/netI 0.0330
_diffrn_reflns_Laue_measured_fraction_full 0.998
_diffrn_reflns_Laue_measured_fraction_max 0.995
_diffrn_reflns_limit_h_max 14
_diffrn_reflns_limit_h_min -12
_diffrn_reflns_limit_k_max 26
_diffrn_reflns_limit_k_min -26
_diffrn_reflns_limit_l_max 28
_diffrn_reflns_limit_l_min -28
_diffrn_reflns_number 150189
_diffrn_reflns_point_group_measured_fraction_full 0.998
_diffrn_reflns_point_group_measured_fraction_max 0.995
_diffrn_reflns_theta_full 67.679
_diffrn_reflns_theta_max 68.397
_diffrn_reflns_theta_min 1.866
_diffrn_source_current 1.2
_diffrn_source_power 0.06
_diffrn_source_voltage 50.0
_exptl_absorpt_coefficient_mu 2.202
_exptl_absorpt_correction_T_max 0.7531
_exptl_absorpt_correction_T_min 0.5846
_exptl_absorpt_correction_type multi-scan
_exptl_absorpt_process_details
;
SADABS-2016/2 (Bruker,2016/2) was used for absorption correction.
wR2(int) was 0.1503 before and 0.0865 after correction.
The Ratio of minimum to maximum transmission is 0.7763.
The \l/2 correction factor is Not present.
;
_exptl_crystal_colour 'light yellow'
_exptl_crystal_colour_modifier light
_exptl_crystal_colour_primary yellow
_exptl_crystal_density_diffrn 1.441
_exptl_crystal_description plate
_exptl_crystal_F_000 2728
_exptl_crystal_size_max 0.15
_exptl_crystal_size_mid 0.1
_exptl_crystal_size_min 0.05
_refine_diff_density_max 0.735
_refine_diff_density_min -0.655
_refine_diff_density_rms 0.074
_refine_ls_extinction_method none
_refine_ls_goodness_of_fit_ref 1.046
_refine_ls_hydrogen_treatment mixed
_refine_ls_matrix_type full
_refine_ls_number_parameters 1605
_refine_ls_number_reflns 22416
_refine_ls_number_restraints 51
_refine_ls_restrained_S_all 1.084
_refine_ls_R_factor_all 0.0494
_refine_ls_R_factor_gt 0.0445
_refine_ls_shift/su_max 0.003
_refine_ls_shift/su_mean 0.000
_refine_ls_structure_factor_coef Fsqd
_refine_ls_weighting_details 'w=1/[\s^2^(Fo^2^)+(0.0641P)^2^+4.5736P] where P=(Fo^2^+2Fc^2^)/3'
_refine_ls_weighting_scheme calc
_refine_ls_wR_factor_gt 0.1176
_refine_ls_wR_factor_ref 0.1210
_reflns_Friedel_coverage 0.000
_reflns_number_gt 19860
_reflns_number_total 22416
_reflns_threshold_expression 'I > 2\s(I)'
_cod_data_source_file d6cc01524g2.cif
_cod_data_source_block compound3
_cod_database_code 7135842
_shelx_shelxl_version_number 2019/3
_shelx_space_group_comment
;
The symmetry employed for this shelxl refinement is uniquely defined
by the following loop, which should always be used as a source of
symmetry information in preference to the above space-group names.
They are only intended as comments.
;
_shelx_estimated_absorpt_t_max 0.898
_shelx_estimated_absorpt_t_min 0.734
_olex2_refinement_description
;
1. Fixed Uiso
 At 1.2 times of:
  All C(H) groups, All C(H,H) groups
 At 1.5 times of:
  All C(H,H,H) groups
2. Restrained distances
 C59-C58
 1.54 with sigma of 0.01
 C59A-C58 = C59-C58
 1.54 with sigma of 0.02
 C59A-C58
 1.52 with sigma of 0.01
 Si5-Si4 \\sim Si5-Si2A
 with sigma of 0.02
 N4-Si4 \\sim N4-Si2A
 with sigma of 0.02
 N3-Si4 \\sim N3-Si2A
 with sigma of 0.02
 C34-Si4 \\sim C34-Si2A
 with sigma of 0.02
 As2-Si4 \\sim As2-Si2A
 with sigma of 0.02
 Si6-As2 \\sim Si6-As2A
 with sigma of 0.02
 As2-Si4 \\sim As2A-Si4
 with sigma of 0.02
 As2-Si2A \\sim As2A-Si2A
 with sigma of 0.02
 Si6-C61 \\sim Si7-C61
 with sigma of 0.02
 Si6-C64 \\sim Si7-C64
 with sigma of 0.02
 Si6-C58 \\sim Si7-C58
 with sigma of 0.02
 Si6-As2 \\sim Si7-As2
 with sigma of 0.02
 Si5-C49 \\sim Si5A-C49
 with sigma of 0.02
 Si5-C52 \\sim Si5A-C52
 with sigma of 0.02
 Si5-C55 \\sim Si5A-C55
 with sigma of 0.02
 Si5-Si4 \\sim Si5A-Si4
 with sigma of 0.02
 Si5-As2A \\sim Si5A-As2A
 with sigma of 0.02
 As2A-H2 \\sim As2-H2
 with sigma of 0.02
 C58-C59 \\sim C58-C59A
 with sigma of 0.02
3. Uiso/Uaniso restraints and constraints
Uanis(Si2A) \\sim Ueq: with sigma of 0.005 and sigma for terminal atoms of 0.01
Uanis(Si2A) \\sim Ueq, Uanis(Si7) \\sim Ueq: with sigma of 0.004 and sigma for
terminal atoms of 0.008
Uanis(Si6) \\sim Ueq: with sigma of 0.001 and sigma for terminal atoms of 0.002
Uanis(Si5) \\sim Ueq: with sigma of 0.001 and sigma for terminal atoms of 0.002
Uanis(Si5A) \\sim Ueq: with sigma of 0.005 and sigma for terminal atoms of 0.01
Uanis(Si7) \\sim Ueq, Uanis(Si5A) \\sim Ueq: with sigma of 0.001 and sigma for
terminal atoms of 0.002
Uanis(Si7) \\sim Ueq: with sigma of 0.001 and sigma for terminal atoms of 0.002
Uanis(C59A) \\sim Ueq: with sigma of 0.02 and sigma for terminal atoms of 0.04
4. Others
 Sof(H49A)=Sof(H52A)=Sof(H55A)=Sof(H61A)=Sof(H64A)=Sof(H58A)=Sof(Si2A)=
 Sof(As2A)=Sof(Si7)=Sof(Si5A)=1-FVAR(1)
 Sof(Si5)=Sof(Si6)=Sof(H49)=Sof(H52)=Sof(H55)=Sof(H61)=Sof(H64)=Sof(H58)=
 Sof(As2)=Sof(Si4)=FVAR(1)
 Sof(C59A)=Sof(H59D)=Sof(H59E)=Sof(H59F)=1-FVAR(2)
 Sof(C59)=Sof(H59A)=Sof(H59B)=Sof(H59C)=FVAR(2)
5.a Ternary CH refined with riding coordinates:
 C31(H31), C16(H16), C22(H22), C19(H19), C28(H28), C49(H49), C49(H49A),
 C52(H52), C52(H52A), C55(H55), C55(H55A), C61(H61), C61(H61A), C25(H25),
 C64(H64), C64(H64A), C58(H58), C58(H58A)
5.b Aromatic/amide H refined with riding coordinates:
 C3(H3), C36(H36), C40(H40), C7(H7), C4(H4), C39(H39), C37(H37), C5(H5),
 C6(H6), C38(H38)
5.c Idealised Me refined as rotating group:
 C11(H11A,H11B,H11C), C9(H9A,H9B,H9C), C48(H48A,H48B,H48C), C10(H10A,H10B,
 H10C), C46(H46A,H46B,H46C), C47(H47A,H47B,H47C), C54(H54A,H54B,H54C), C13(H13A,
 H13B,H13C), C24(H24A,H24B,H24C), C17(H17A,H17B,H17C), C21(H21A,H21B,H21C),
 C20(H20A,H,H20B), C23(H23A,H23B,H23C), C43(H43A,H43B,H43C), C33(H33A,H33B,
 H33C), C14(H14A,H14B,H14C), C50(H50A,H50B,H50C), C62(H62A,H62B,H62C), C29(H29A,
 H29B,H29C), C30(H30A,H30B,H30C), C51(H51A,H51B,H51C), C32(H32A,H32B,H32C),
 C57(H57A,H57B,H57C), C18(H18A,H18B,H18C), C56(H56A,H56B,H56C), C53(H53A,H53B,
 H53C), C42(H42A,H42B,H42C), C26(H26A,H26B,H26C), C15(H15A,H15B,H15C), C27(H27A,
 H27B,H27C), C44(H44A,H44B,H44C), C60(H60A,H60B,H60C), C63(H63A,H63B,H63C),
 C66(H66A,H66B,H66C), C65(H65A,H65B,H65C), C59(H59A,H59B,H59C), C59A(H59D,H59E,
 H59F)
;
_olex2_submission_special_instructions 'No special instructions were received'

loop_
_space_group_symop_operation_xyz
'x, y, z'
'-x, -y, -z'

loop_
_atom_site_label
_atom_site_type_symbol
_atom_site_fract_x
_atom_site_fract_y
_atom_site_fract_z
_atom_site_U_iso_or_equiv
_atom_site_adp_type
_atom_site_occupancy
_atom_site_site_symmetry_order
_atom_site_calc_flag
_atom_site_refinement_flags_posn
_atom_site_refinement_flags_adp
_atom_site_refinement_flags_occupancy
_atom_site_disorder_assembly
_atom_site_disorder_group
As1 As 1.14143(2) -0.02810(2) 0.81992(2) 0.02843(7) Uani 1 1 d . . . . .
Si1 Si 1.17157(5) 0.00401(3) 0.72640(2) 0.02249(12) Uani 1 1 d . . . . .
Si2 Si 1.35305(5) -0.03691(3) 0.69724(2) 0.02776(13) Uani 1 1 d . . . . .
Si3 Si 0.95734(5) -0.05327(3) 0.85519(3) 0.02869(13) Uani 1 1 d . . . . .
Si5 Si -0.36648(8) 0.56312(4) 0.81287(3) 0.02935(17) Uani 0.8861(10) 1 d D U P A 1
Si6 Si 0.02291(7) 0.60770(5) 0.65425(4) 0.0353(2) Uani 0.8861(10) 1 d D U P A 1
F6 F 0.28170(11) 0.17610(6) 0.93699(6) 0.0332(3) Uani 1 1 d . . . . .
F25 F 0.33956(12) 0.18025(6) 0.52443(6) 0.0357(3) Uani 1 1 d . . . . .
F16 F 0.40903(12) 0.23493(7) 0.84566(6) 0.0380(3) Uani 1 1 d . . . . .
F1 F 0.46978(12) 0.34782(6) 0.88709(6) 0.0391(3) Uani 1 1 d . . . . .
F10 F 0.66654(12) 0.11943(6) 0.96188(7) 0.0410(3) Uani 1 1 d . . . . .
F5 F 0.34694(13) 0.21721(7) 1.04000(6) 0.0388(3) Uani 1 1 d . . . . .
F15 F 0.65898(13) 0.33349(6) 0.95734(6) 0.0426(4) Uani 1 1 d . . . . .
F21 F 0.46160(14) 0.31415(7) 0.37348(6) 0.0429(4) Uani 1 1 d . . . . .
F40 F 0.51218(12) 0.19073(7) 0.60162(6) 0.0408(3) Uani 1 1 d . . . . .
F7 F 0.23404(13) 0.06060(7) 0.92415(6) 0.0431(4) Uani 1 1 d . . . . .
F9 F 0.61698(15) 0.00403(6) 0.94285(7) 0.0469(4) Uani 1 1 d . . . . .
F11 F 0.55763(14) 0.15529(6) 1.06627(6) 0.0419(3) Uani 1 1 d . . . . .
F20 F 0.77430(12) 0.22517(7) 0.92480(7) 0.0429(3) Uani 1 1 d . . . . .
F8 F 0.39897(16) -0.02795(6) 0.92560(7) 0.0493(4) Uani 1 1 d . . . . .
F36 F 0.66334(13) 0.26149(7) 0.42448(6) 0.0436(4) Uani 1 1 d . . . . .
F35 F 0.22507(12) 0.29488(8) 0.52242(7) 0.0455(4) Uani 1 1 d . . . . .
F22 F 0.34483(15) 0.25079(7) 0.30312(6) 0.0470(4) Uani 1 1 d . . . . .
F31 F 0.57905(13) 0.31563(8) 0.60856(7) 0.0472(4) Uani 1 1 d . . . . .
F30 F 0.71459(14) 0.33982(8) 0.51381(8) 0.0525(4) Uani 1 1 d . . . . .
F24 F 0.22851(15) 0.11587(8) 0.45178(7) 0.0512(4) Uani 1 1 d . . . . .
F2 F 0.30512(16) 0.42657(7) 0.91157(8) 0.0567(5) Uani 1 1 d . . . . .
F23 F 0.23050(15) 0.14988(9) 0.33913(7) 0.0545(4) Uani 1 1 d . . . . .
F19 F 0.86235(14) 0.20984(8) 0.82346(9) 0.0588(5) Uani 1 1 d . . . . .
F26 F 0.34330(16) 0.38268(7) 0.45000(7) 0.0513(4) Uani 1 1 d . . . . .
F33 F 0.24478(17) 0.35264(8) 0.70944(7) 0.0593(5) Uani 1 1 d . . . . .
F34 F 0.12345(14) 0.32642(9) 0.61727(8) 0.0596(5) Uani 1 1 d . . . . .
F17 F 0.50150(16) 0.21663(9) 0.74429(7) 0.0590(5) Uani 1 1 d . . . . .
F12 F 0.68251(18) 0.19152(9) 1.14983(7) 0.0613(5) Uani 1 1 d . . . . .
F32 F 0.47361(17) 0.34950(9) 0.70273(7) 0.0593(5) Uani 1 1 d . . . . .
F39 F 0.66023(16) 0.09955(8) 0.60338(8) 0.0596(5) Uani 1 1 d . . . . .
F4 F 0.17196(15) 0.29271(9) 1.05739(7) 0.0593(5) Uani 1 1 d . . . . .
F37 F 0.81736(14) 0.17167(9) 0.43030(7) 0.0579(5) Uani 1 1 d . . . . .
F18 F 0.72855(19) 0.20261(9) 0.73201(8) 0.0688(6) Uani 1 1 d . . . . .
F38 F 0.81503(16) 0.08719(9) 0.51866(9) 0.0652(5) Uani 1 1 d . . . . .
F14 F 0.78494(18) 0.36822(9) 1.04143(9) 0.0698(6) Uani 1 1 d . . . . .
F3 F 0.15194(17) 0.40011(9) 0.99471(9) 0.0678(6) Uani 1 1 d . . . . .
N1 N 1.06573(15) 0.01551(8) 0.67198(7) 0.0238(4) Uani 1 1 d . . . . .
F29 F 0.76851(19) 0.45446(9) 0.48597(10) 0.0752(6) Uani 1 1 d . . . . .
N2 N 1.14754(16) 0.08640(8) 0.71493(8) 0.0265(4) Uani 1 1 d . . . . .
F27 F 0.4052(2) 0.49517(8) 0.41580(8) 0.0738(6) Uani 1 1 d . . . . .
N4 N -0.07225(17) 0.51071(8) 0.82091(8) 0.0300(4) Uani 1 1 d D . . . .
F28 F 0.6201(2) 0.53231(8) 0.43183(9) 0.0850(8) Uani 1 1 d . . . . .
F13 F 0.7971(2) 0.29797(11) 1.13992(9) 0.0783(6) Uani 1 1 d . . . . .
N3 N -0.15759(19) 0.45101(9) 0.76680(9) 0.0360(5) Uani 1 1 d D . . . .
C34 C -0.0805(2) 0.45164(10) 0.80760(10) 0.0292(5) Uani 1 1 d D . . . .
C1 C 1.07513(18) 0.07661(10) 0.67363(9) 0.0248(4) Uani 1 1 d . . . . .
C74 C 0.3694(2) 0.13584(10) 0.94148(9) 0.0287(5) Uani 1 1 d . . . . .
C73 C 0.47751(19) 0.15498(10) 0.95250(9) 0.0266(4) Uani 1 1 d . . . . .
C2 C 1.0199(2) 0.12476(10) 0.63643(9) 0.0292(5) Uani 1 1 d . . . . .
C35 C -0.0185(2) 0.39819(10) 0.83383(10) 0.0294(5) Uani 1 1 d . . . . .
C67 C 0.41624(19) 0.27697(10) 0.96147(10) 0.0285(5) Uani 1 1 d . . . . .
C109 C 0.58055(19) 0.23292(10) 0.51298(10) 0.0290(5) Uani 1 1 d . . . . .
C8 C 0.99469(18) -0.02152(10) 0.63528(9) 0.0255(4) Uani 1 1 d . . . . .
C85 C 0.5855(2) 0.23112(10) 0.89105(10) 0.0290(5) Uani 1 1 d . . . . .
C76 C 0.4245(2) 0.03074(10) 0.93388(10) 0.0359(6) Uani 1 1 d . . . . .
C91 C 0.4049(2) 0.25246(10) 0.45423(10) 0.0296(5) Uani 1 1 d . . . . .
C11 C 1.0231(2) -0.08833(11) 0.65128(10) 0.0305(5) Uani 1 1 d . . . . .
H11A H 1.008269 -0.096145 0.691730 0.046 Uiso 1 1 calc R U . . .
H11B H 1.102915 -0.096702 0.642808 0.046 Uiso 1 1 calc R U . . .
H11C H 0.976265 -0.115093 0.629588 0.046 Uiso 1 1 calc R U . . .
C103 C 0.4085(2) 0.30170(10) 0.56044(10) 0.0296(5) Uani 1 1 d . . . . .
C9 C 0.87004(19) -0.00791(11) 0.64721(10) 0.0316(5) Uani 1 1 d . . . . .
H9A H 0.823754 -0.033745 0.624327 0.047 Uiso 1 1 calc R U . . .
H9B H 0.853219 0.035370 0.637630 0.047 Uiso 1 1 calc R U . . .
H9C H 0.853104 -0.016633 0.687339 0.047 Uiso 1 1 calc R U . . .
C78 C 0.5575(2) 0.10714(10) 0.95296(10) 0.0311(5) Uani 1 1 d . . . . .
C3 C 0.9171(2) 0.15109(11) 0.65283(10) 0.0333(5) Uani 1 1 d . . . . .
H3 H 0.878409 0.135771 0.685778 0.040 Uiso 1 1 calc R U . . .
C75 C 0.3416(2) 0.07535(11) 0.93323(9) 0.0326(5) Uani 1 1 d . . . . .
C36 C -0.0685(2) 0.36326(12) 0.87774(11) 0.0381(6) Uani 1 1 d . . . . .
H36 H -0.141861 0.373531 0.891424 0.046 Uiso 1 1 calc R U . . .
C79 C 0.6027(2) 0.24168(10) 1.00633(10) 0.0305(5) Uani 1 1 d . . . . .
C72 C 0.3385(2) 0.26781(11) 1.00563(10) 0.0332(5) Uani 1 1 d . . . . .
C45 C -0.0017(2) 0.53854(10) 0.86441(9) 0.0287(5) Uani 1 1 d . . . . .
C86 C 0.5232(2) 0.22899(11) 0.84247(11) 0.0328(5) Uani 1 1 d . . . . .
C114 C 0.5845(2) 0.18891(11) 0.55707(11) 0.0327(5) Uani 1 1 d . . . . .
C40 C 0.0888(2) 0.38270(11) 0.81431(10) 0.0359(5) Uani 1 1 d . . . . .
H40 H 0.123192 0.406627 0.784563 0.043 Uiso 1 1 calc R U . . .
C68 C 0.4010(2) 0.33183(11) 0.93101(10) 0.0321(5) Uani 1 1 d . . . . .
C92 C 0.4040(2) 0.26640(11) 0.39659(10) 0.0331(5) Uani 1 1 d . . . . .
C77 C 0.5336(2) 0.04690(11) 0.94313(10) 0.0346(5) Uani 1 1 d . . . . .
C48 C 0.1233(2) 0.53253(12) 0.84985(11) 0.0360(5) Uani 1 1 d . . . . .
H48A H 0.146125 0.489129 0.851874 0.054 Uiso 1 1 calc R U . . .
H48B H 0.166989 0.554897 0.876769 0.054 Uiso 1 1 calc R U . . .
H48C H 0.137355 0.549681 0.811540 0.054 Uiso 1 1 calc R U . . .
C95 C 0.2860(2) 0.16550(12) 0.43283(11) 0.0367(5) Uani 1 1 d . . . . .
C108 C 0.2924(2) 0.30705(11) 0.56589(10) 0.0352(5) Uani 1 1 d . . . . .
C96 C 0.3441(2) 0.20025(11) 0.46973(10) 0.0306(5) Uani 1 1 d . . . . .
C10 C 1.0230(2) -0.00823(13) 0.57289(10) 0.0361(5) Uani 1 1 d . . . . .
H10A H 1.104107 -0.014707 0.566307 0.054 Uiso 1 1 calc R U . . .
H10B H 1.002365 0.034391 0.562473 0.054 Uiso 1 1 calc R U . . .
H10C H 0.980759 -0.035833 0.549851 0.054 Uiso 1 1 calc R U . . .
C31 C 0.8796(2) -0.10531(12) 0.80802(11) 0.0376(5) Uani 1 1 d . . . . .
H31 H 0.880927 -0.084805 0.769468 0.045 Uiso 1 1 calc R U . . .
C46 C -0.0369(2) 0.60611(11) 0.86370(11) 0.0341(5) Uani 1 1 d . . . . .
H46A H -0.025397 0.624470 0.825618 0.051 Uiso 1 1 calc R U . . .
H46B H 0.008791 0.627509 0.890462 0.051 Uiso 1 1 calc R U . . .
H46C H -0.116826 0.609773 0.874550 0.051 Uiso 1 1 calc R U . . .
C16 C 1.3642(2) -0.11675(12) 0.73175(10) 0.0349(5) Uani 1 1 d . . . . .
H16 H 1.348018 -0.111850 0.772860 0.042 Uiso 1 1 calc R U . . .
C89 C 0.7496(2) 0.21498(12) 0.82941(13) 0.0434(6) Uani 1 1 d . . . . .
C80 C 0.6628(2) 0.29602(11) 1.00413(11) 0.0357(5) Uani 1 1 d . . . . .
C69 C 0.3149(2) 0.37388(11) 0.94252(12) 0.0409(6) Uani 1 1 d . . . . .
C7 C 1.0744(2) 0.14617(13) 0.58777(11) 0.0397(6) Uani 1 1 d . . . . .
H7 H 1.143843 0.127853 0.576262 0.048 Uiso 1 1 calc R U . . .
C90 C 0.7009(2) 0.22425(11) 0.88172(11) 0.0346(5) Uani 1 1 d . . . . .
C47 C -0.0250(2) 0.50900(12) 0.92317(10) 0.0365(5) Uani 1 1 d . . . . .
H47A H -0.106315 0.510460 0.931376 0.055 Uiso 1 1 calc R U . . .
H47B H 0.014729 0.531429 0.951519 0.055 Uiso 1 1 calc R U . . .
H47C H 0.001577 0.466209 0.924209 0.055 Uiso 1 1 calc R U . . .
C110 C 0.6612(2) 0.22344(11) 0.47095(10) 0.0332(5) Uani 1 1 d . . . . .
C113 C 0.6609(2) 0.14010(12) 0.55921(12) 0.0406(6) Uani 1 1 d . . . . .
C84 C 0.6122(2) 0.20815(11) 1.05694(11) 0.0348(5) Uani 1 1 d . . . . .
C4 C 0.8718(2) 0.19967(12) 0.62076(11) 0.0410(6) Uani 1 1 d . . . . .
H4 H 0.802262 0.218107 0.631998 0.049 Uiso 1 1 calc R U . . .
C93 C 0.3450(2) 0.23321(12) 0.35820(10) 0.0367(6) Uani 1 1 d . . . . .
C111 C 0.7400(2) 0.17618(13) 0.47225(11) 0.0403(6) Uani 1 1 d . . . . .
C104 C 0.4654(2) 0.31740(11) 0.60851(11) 0.0359(5) Uani 1 1 d . . . . .
C107 C 0.2365(2) 0.32401(12) 0.61471(12) 0.0414(6) Uani 1 1 d . . . . .
C97 C 0.5272(2) 0.35370(11) 0.48106(10) 0.0354(5) Uani 1 1 d . . . . .
C22 C 1.3546(2) -0.03528(12) 0.61703(10) 0.0341(5) Uani 1 1 d . . . . .
H22 H 1.282690 -0.054333 0.605851 0.041 Uiso 1 1 calc R U . . .
C19 C 1.4630(2) 0.01419(13) 0.72750(10) 0.0378(6) Uani 1 1 d . . . . .
H19 H 1.437147 0.057488 0.719395 0.045 Uiso 1 1 calc R U . . .
C28 C 0.8765(2) 0.02134(12) 0.86193(11) 0.0387(6) Uani 1 1 d . . . . .
H28 H 0.802577 0.010950 0.880613 0.046 Uiso 1 1 calc R U . . .
C87 C 0.5680(3) 0.21883(12) 0.78954(11) 0.0416(6) Uani 1 1 d . . . . .
C12 C 1.1916(2) 0.14528(11) 0.73468(11) 0.0365(5) Uani 1 1 d . . . . .
C39 C 0.1456(2) 0.33224(12) 0.83827(12) 0.0439(7) Uani 1 1 d . . . . .
H39 H 0.218852 0.321551 0.824640 0.053 Uiso 1 1 calc R U . . .
C94 C 0.2865(2) 0.18250(13) 0.37632(11) 0.0393(6) Uani 1 1 d . . . . .
C37 C -0.0091(3) 0.31302(12) 0.90125(13) 0.0471(7) Uani 1 1 d . . . . .
H37 H -0.042243 0.289061 0.931338 0.056 Uiso 1 1 calc R U . . .
C54 C -0.4941(2) 0.54372(16) 0.71282(12) 0.0500(7) Uani 1 1 d . . . . .
H54A H -0.533454 0.583510 0.714168 0.075 Uiso 1 1 calc R U . . .
H54B H -0.540089 0.515239 0.692556 0.075 Uiso 1 1 calc R U . . .
H54C H -0.421297 0.548893 0.693188 0.075 Uiso 1 1 calc R U . . .
C88 C 0.6827(3) 0.21122(12) 0.78364(12) 0.0469(7) Uani 1 1 d . . . . .
C13 C 1.2522(3) 0.12945(13) 0.78956(12) 0.0482(7) Uani 1 1 d . . . . .
H13A H 1.198150 0.112962 0.817771 0.072 Uiso 1 1 calc R U . . .
H13B H 1.285951 0.166491 0.803433 0.072 Uiso 1 1 calc R U . . .
H13C H 1.311620 0.098710 0.782867 0.072 Uiso 1 1 calc R U . . .
C98 C 0.4502(3) 0.39727(12) 0.45703(11) 0.0448(7) Uani 1 1 d . . . . .
C49 C -0.3617(2) 0.54433(13) 0.89114(11) 0.0392(6) Uani 1 1 d D . . . .
H49 H -0.291299 0.563153 0.904632 0.047 Uiso 0.8861(10) 1 calc R U P A 1
H49A H -0.290195 0.564808 0.900840 0.047 Uiso 0.1139(10) 1 calc R U P A 2
C83 C 0.6766(3) 0.22634(13) 1.10158(12) 0.0448(6) Uani 1 1 d . . . . .
C106 C 0.2978(3) 0.33778(12) 0.66090(11) 0.0423(6) Uani 1 1 d . . . . .
C5 C 0.9272(3) 0.22142(13) 0.57256(12) 0.0473(7) Uani 1 1 d . . . . .
H5 H 0.896125 0.255058 0.550889 0.057 Uiso 1 1 calc R U . . .
C102 C 0.6329(3) 0.37577(12) 0.48942(12) 0.0438(6) Uani 1 1 d . . . . .
C70 C 0.2382(2) 0.36069(13) 0.98489(12) 0.0454(7) Uani 1 1 d . . . . .
C105 C 0.4128(3) 0.33497(12) 0.65771(11) 0.0409(6) Uani 1 1 d . . . . .
C52 C -0.4747(2) 0.51793(14) 0.77313(12) 0.0421(6) Uani 1 1 d D . . . .
H52 H -0.440335 0.476152 0.769025 0.051 Uiso 0.8861(10) 1 calc R U P A 1
H52A H -0.426974 0.479672 0.773543 0.051 Uiso 0.1139(10) 1 calc R U P A 2
B1 B 0.5204(2) 0.22667(11) 0.95340(11) 0.0266(5) Uani 1 1 d . . . . .
C71 C 0.2489(2) 0.30701(13) 1.01660(11) 0.0425(6) Uani 1 1 d . . . . .
C24 C 1.4504(2) -0.07275(16) 0.59011(12) 0.0478(7) Uani 1 1 d . . . . .
H24A H 1.523243 -0.057414 0.601780 0.072 Uiso 1 1 calc R U . . .
H24B H 1.445292 -0.068801 0.548880 0.072 Uiso 1 1 calc R U . . .
H24C H 1.443846 -0.115986 0.602466 0.072 Uiso 1 1 calc R U . . .
C55 C -0.3886(2) 0.64807(13) 0.79501(12) 0.0443(6) Uani 1 1 d D . . . .
H55 H -0.376823 0.653807 0.753256 0.053 Uiso 0.8861(10) 1 calc R U P A 1
H55A H -0.376204 0.652183 0.753195 0.053 Uiso 0.1139(10) 1 calc R U P A 2
C61 C 0.1091(2) 0.64592(13) 0.70901(12) 0.0441(6) Uani 1 1 d D . . . .
H61 H 0.114965 0.616444 0.742361 0.053 Uiso 0.8861(10) 1 calc R U P A 1
H61A H 0.124685 0.622869 0.745505 0.053 Uiso 0.1139(10) 1 calc R U P A 2
C81 C 0.7280(3) 0.31531(13) 1.04748(13) 0.0480(7) Uani 1 1 d . . . . .
C112 C 0.7388(2) 0.13403(13) 0.51641(13) 0.0455(7) Uani 1 1 d . . . . .
C17 C 1.2787(3) -0.16212(13) 0.71228(13) 0.0458(6) Uani 1 1 d . . . . .
H17A H 1.202168 -0.146318 0.719632 0.069 Uiso 1 1 calc R U . . .
H17B H 1.289515 -0.201586 0.732949 0.069 Uiso 1 1 calc R U . . .
H17C H 1.289150 -0.167700 0.671711 0.069 Uiso 1 1 calc R U . . .
C21 C 1.5817(2) 0.00777(18) 0.70053(13) 0.0545(8) Uani 1 1 d . . . . .
H21A H 1.612745 -0.033248 0.709881 0.082 Uiso 1 1 calc R U . . .
H21B H 1.631045 0.038728 0.715135 0.082 Uiso 1 1 calc R U . . .
H21C H 1.576590 0.013732 0.659422 0.082 Uiso 1 1 calc R U . . .
C20 C 1.4712(2) 0.00567(15) 0.79197(11) 0.0462(7) Uani 1 1 d . . . . .
H20A H 1.395650 0.009019 0.809088 0.069 Uiso 1 1 calc R U . . .
H H 1.519248 0.037432 0.806268 0.069 Uiso 1 1 calc R U . . .
H20B H 1.503974 -0.034870 0.801694 0.069 Uiso 1 1 calc R U . . .
C6 C 1.0275(3) 0.19441(14) 0.55578(12) 0.0498(7) Uani 1 1 d . . . . .
H6 H 1.064638 0.208967 0.522118 0.060 Uiso 1 1 calc R U . . .
C100 C 0.5882(4) 0.47481(13) 0.44805(13) 0.0587(9) Uani 1 1 d . . . . .
C25 C 0.9925(2) -0.08696(15) 0.92797(11) 0.0450(6) Uani 1 1 d . . . . .
H25 H 1.019585 -0.051746 0.949418 0.054 Uiso 1 1 calc R U . . .
C38 C 0.0970(3) 0.29766(12) 0.88147(13) 0.0479(7) Uani 1 1 d . . . . .
H38 H 0.136438 0.263161 0.897704 0.057 Uiso 1 1 calc R U . . .
C23 C 1.3518(2) 0.03053(14) 0.59180(11) 0.0453(6) Uani 1 1 d . . . . .
H23A H 1.287422 0.052961 0.607822 0.068 Uiso 1 1 calc R U . . .
H23B H 1.344409 0.029771 0.550721 0.068 Uiso 1 1 calc R U . . .
H23C H 1.421910 0.050946 0.600731 0.068 Uiso 1 1 calc R U . . .
C82 C 0.7348(3) 0.27991(15) 1.09681(13) 0.0516(7) Uani 1 1 d . . . . .
C43 C -0.2630(3) 0.42589(14) 0.68428(14) 0.0542(8) Uani 1 1 d . . . . .
H43A H -0.325974 0.452279 0.696131 0.081 Uiso 1 1 calc R U . . .
H43B H -0.291652 0.392832 0.662100 0.081 Uiso 1 1 calc R U . . .
H43C H -0.209392 0.450225 0.661183 0.081 Uiso 1 1 calc R U . . .
C33 C 0.9349(3) -0.16833(13) 0.80187(15) 0.0525(7) Uani 1 1 d . . . . .
H33A H 1.014355 -0.163493 0.790808 0.079 Uiso 1 1 calc R U . . .
H33B H 0.895947 -0.190204 0.772866 0.079 Uiso 1 1 calc R U . . .
H33C H 0.929849 -0.191794 0.837997 0.079 Uiso 1 1 calc R U . . .
C14 C 1.2749(3) 0.17225(15) 0.69078(14) 0.0556(8) Uani 1 1 d . . . . .
H14A H 1.334730 0.141972 0.683408 0.083 Uiso 1 1 calc R U . . .
H14B H 1.308085 0.209194 0.705110 0.083 Uiso 1 1 calc R U . . .
H14C H 1.235120 0.182864 0.655667 0.083 Uiso 1 1 calc R U . . .
B2 B 0.4802(2) 0.28593(12) 0.50238(11) 0.0291(5) Uani 1 1 d . . . . .
C50 C -0.4578(3) 0.56943(17) 0.92757(13) 0.0559(8) Uani 1 1 d . . . . .
H50A H -0.458873 0.614339 0.924218 0.084 Uiso 1 1 calc R U . . .
H50B H -0.446545 0.556026 0.967098 0.084 Uiso 1 1 calc R U . . .
H50C H -0.529821 0.554036 0.914774 0.084 Uiso 1 1 calc R U . . .
C41 C -0.2032(3) 0.39823(12) 0.73667(14) 0.0540(8) Uani 1 1 d . . . . .
C101 C 0.6646(3) 0.43580(14) 0.47397(13) 0.0540(8) Uani 1 1 d . . . . .
C62 C 0.0579(3) 0.70582(14) 0.73042(14) 0.0547(8) Uani 1 1 d . . . . .
H62A H 0.060422 0.737692 0.700034 0.082 Uiso 1 1 calc R U . . .
H62B H 0.101132 0.718837 0.762541 0.082 Uiso 1 1 calc R U . . .
H62C H -0.020685 0.699172 0.742351 0.082 Uiso 1 1 calc R U . . .
C29 C 0.8491(3) 0.05174(14) 0.80422(13) 0.0515(7) Uani 1 1 d . . . . .
H29A H 0.803390 0.088947 0.809475 0.077 Uiso 1 1 calc R U . . .
H29B H 0.807059 0.023206 0.782060 0.077 Uiso 1 1 calc R U . . .
H29C H 0.919486 0.062509 0.784178 0.077 Uiso 1 1 calc R U . . .
C99 C 0.4806(3) 0.45589(13) 0.43952(12) 0.0528(8) Uani 1 1 d . . . . .
C30 C 0.9334(3) 0.06662(16) 0.89938(15) 0.0602(9) Uani 1 1 d . . . . .
H30A H 1.005589 0.078968 0.882103 0.090 Uiso 1 1 calc R U . . .
H30B H 0.946564 0.047017 0.936723 0.090 Uiso 1 1 calc R U . . .
H30C H 0.884401 0.102876 0.903311 0.090 Uiso 1 1 calc R U . . .
C51 C -0.3477(3) 0.47473(14) 0.90339(14) 0.0528(7) Uani 1 1 d . . . . .
H51A H -0.417757 0.454292 0.894474 0.079 Uiso 1 1 calc R U . . .
H51B H -0.330755 0.466854 0.943408 0.079 Uiso 1 1 calc R U . . .
H51C H -0.285703 0.458791 0.880093 0.079 Uiso 1 1 calc R U . . .
C32 C 0.7548(2) -0.11240(16) 0.82472(15) 0.0549(8) Uani 1 1 d . . . . .
H32A H 0.748870 -0.133181 0.862107 0.082 Uiso 1 1 calc R U . . .
H32B H 0.717415 -0.136734 0.796940 0.082 Uiso 1 1 calc R U . . .
H32C H 0.718392 -0.071797 0.825772 0.082 Uiso 1 1 calc R U . . .
C57 C -0.3043(3) 0.68923(14) 0.82236(14) 0.0544(8) Uani 1 1 d . . . . .
H57A H -0.313719 0.685699 0.863518 0.082 Uiso 1 1 calc R U . . .
H57B H -0.317629 0.731901 0.809264 0.082 Uiso 1 1 calc R U . . .
H57C H -0.227352 0.676511 0.811840 0.082 Uiso 1 1 calc R U . . .
C18 C 1.4834(3) -0.14514(16) 0.72803(15) 0.0574(8) Uani 1 1 d . . . . .
H18A H 1.502343 -0.152894 0.688547 0.086 Uiso 1 1 calc R U . . .
H18B H 1.486048 -0.183866 0.750517 0.086 Uiso 1 1 calc R U . . .
H18C H 1.537841 -0.116772 0.742664 0.086 Uiso 1 1 calc R U . . .
C56 C -0.5089(3) 0.66938(17) 0.80756(15) 0.0610(9) Uani 1 1 d . . . . .
H56A H -0.561893 0.641119 0.791598 0.092 Uiso 1 1 calc R U . . .
H56B H -0.521206 0.710674 0.790659 0.092 Uiso 1 1 calc R U . . .
H56C H -0.521081 0.670091 0.848530 0.092 Uiso 1 1 calc R U . . .
C53 C -0.5873(3) 0.5078(2) 0.80421(16) 0.0809(13) Uani 1 1 d . . . . .
H53A H -0.626587 0.547306 0.808052 0.121 Uiso 1 1 calc R U . . .
H53B H -0.573504 0.488886 0.841769 0.121 Uiso 1 1 calc R U . . .
H53C H -0.633849 0.480736 0.782723 0.121 Uiso 1 1 calc R U . . .
C42 C -0.2887(4) 0.36498(15) 0.77555(17) 0.0741(12) Uani 1 1 d . . . . .
H42A H -0.249721 0.346082 0.808215 0.111 Uiso 1 1 calc R U . . .
H42B H -0.325323 0.333124 0.754839 0.111 Uiso 1 1 calc R U . . .
H42C H -0.345776 0.394430 0.788509 0.111 Uiso 1 1 calc R U . . .
C64 C 0.0976(3) 0.53301(16) 0.63655(14) 0.0636(9) Uani 1 1 d D . . . .
H64 H 0.165272 0.544673 0.612972 0.076 Uiso 0.8861(10) 1 calc R U P A 1
H64A H 0.160534 0.552083 0.613728 0.076 Uiso 0.1139(10) 1 calc R U P A 2
C26 C 0.8881(3) -0.1093(2) 0.95981(14) 0.0678(10) Uani 1 1 d . . . . .
H26A H 0.830032 -0.076818 0.958935 0.102 Uiso 1 1 calc R U . . .
H26B H 0.907319 -0.120182 0.999080 0.102 Uiso 1 1 calc R U . . .
H26C H 0.859437 -0.145518 0.941976 0.102 Uiso 1 1 calc R U . . .
C15 C 1.0964(3) 0.19168(16) 0.74518(18) 0.0685(11) Uani 1 1 d . . . . .
H15A H 1.063214 0.205315 0.709068 0.103 Uiso 1 1 calc R U . . .
H15B H 1.126548 0.227057 0.763662 0.103 Uiso 1 1 calc R U . . .
H15C H 1.038245 0.172447 0.769539 0.103 Uiso 1 1 calc R U . . .
C27 C 1.0866(3) -0.1345(2) 0.93144(15) 0.0728(11) Uani 1 1 d . . . . .
H27A H 1.067134 -0.169559 0.909301 0.109 Uiso 1 1 calc R U . . .
H27B H 1.097193 -0.148188 0.970942 0.109 Uiso 1 1 calc R U . . .
H27C H 1.156628 -0.116489 0.916315 0.109 Uiso 1 1 calc R U . . .
C58 C 0.0027(4) 0.66113(18) 0.58961(13) 0.0695(10) Uani 1 1 d D . . . .
H58 H 0.077744 0.681047 0.584634 0.083 Uiso 0.8861(10) 1 calc R U P A 1
H58A H -0.056517 0.636705 0.571694 0.083 Uiso 0.1139(10) 1 calc R U P A 2
C44 C -0.1080(4) 0.35530(15) 0.71703(18) 0.0777(13) Uani 1 1 d . . . . .
H44A H -0.049798 0.379399 0.696948 0.117 Uiso 1 1 calc R U . . .
H44B H -0.138547 0.325622 0.691681 0.117 Uiso 1 1 calc R U . . .
H44C H -0.074958 0.333422 0.749908 0.117 Uiso 1 1 calc R U . . .
C60 C -0.0762(3) 0.71410(18) 0.59982(16) 0.0718(11) Uani 1 1 d . . . . .
H60A H -0.153848 0.699469 0.602677 0.108 Uiso 1 1 calc R U . . .
H60B H -0.069795 0.744566 0.568385 0.108 Uiso 1 1 calc R U . . .
H60C H -0.056490 0.732872 0.635084 0.108 Uiso 1 1 calc R U . . .
C63 C 0.2296(3) 0.6568(2) 0.6864(2) 0.0794(12) Uani 1 1 d . . . . .
H63A H 0.262631 0.618013 0.674027 0.119 Uiso 1 1 calc R U . . .
H63B H 0.275617 0.672588 0.716290 0.119 Uiso 1 1 calc R U . . .
H63C H 0.227492 0.686653 0.654298 0.119 Uiso 1 1 calc R U . . .
C66 C 0.1422(6) 0.4979(2) 0.68852(19) 0.110(2) Uani 1 1 d . . . . .
H66A H 0.189521 0.524815 0.709804 0.165 Uiso 1 1 calc R U . . .
H66B H 0.187144 0.462407 0.676845 0.165 Uiso 1 1 calc R U . . .
H66C H 0.078696 0.483908 0.712425 0.165 Uiso 1 1 calc R U . . .
C65 C 0.0282(5) 0.4916(2) 0.6009(2) 0.1061(18) Uani 1 1 d . . . . .
H65A H -0.029090 0.471068 0.624892 0.159 Uiso 1 1 calc R U . . .
H65B H 0.077857 0.460784 0.584087 0.159 Uiso 1 1 calc R U . . .
H65C H -0.008914 0.516354 0.570896 0.159 Uiso 1 1 calc R U . . .
C59 C -0.0120(6) 0.6310(3) 0.53513(18) 0.088(3) Uani 0.794(14) 1 d D . P A 1
H59A H 0.055442 0.606138 0.526736 0.133 Uiso 0.794(14) 1 calc R U P A 1
H59B H -0.023045 0.662329 0.504800 0.133 Uiso 0.794(14) 1 calc R U P A 1
H59C H -0.077983 0.604527 0.537986 0.133 Uiso 0.794(14) 1 calc R U P A 1
As2 As -0.16550(2) 0.58526(2) 0.68548(2) 0.03158(10) Uani 0.8861(10) 1 d D . P A 1
Si4 Si -0.18674(5) 0.53277(3) 0.77259(3) 0.02312(15) Uani 0.8861(10) 1 d D . P A 1
Si2A Si -0.1013(5) 0.5401(3) 0.7498(3) 0.0351(14) Uani 0.1139(10) 1 d D U P A 2
As2A As -0.2400(2) 0.61340(13) 0.76895(14) 0.0489(9) Uani 0.1139(10) 1 d D . P A 2
Si7 Si 0.0187(6) 0.5890(3) 0.6725(3) 0.0340(18) Uani 0.1139(10) 1 d D U P A 2
Si5A Si -0.4114(7) 0.5766(3) 0.8111(3) 0.0366(18) Uani 0.1139(10) 1 d D U P A 2
H1 H 1.185(3) -0.0913(16) 0.8114(15) 0.065(10) Uiso 1 1 d . . . . .
H2 H -0.184(3) 0.6371(18) 0.7180(10) 0.084(13) Uiso 1 1 d D . . . .
C59A C 0.079(3) 0.6609(17) 0.5384(9) 0.132(14) Uani 0.206(14) 1 d D U P A 2
H59D H 0.149139 0.682049 0.546277 0.199 Uiso 0.206(14) 1 calc R U P A 2
H59E H 0.041457 0.682033 0.506436 0.199 Uiso 0.206(14) 1 calc R U P A 2
H59F H 0.097072 0.618483 0.529032 0.199 Uiso 0.206(14) 1 calc R U P A 2

loop_
_atom_site_aniso_label
_atom_site_aniso_U_11
_atom_site_aniso_U_22
_atom_site_aniso_U_33
_atom_site_aniso_U_23
_atom_site_aniso_U_13
_atom_site_aniso_U_12
As1 0.02458(13) 0.03846(15) 0.02203(12) 0.00130(10) 0.00096(9) -0.00173(10)
Si1 0.0204(3) 0.0267(3) 0.0204(3) -0.0007(2) 0.0000(2) -0.0010(2)
Si2 0.0212(3) 0.0368(3) 0.0248(3) 0.0028(2) 0.0014(2) 0.0016(2)
Si3 0.0245(3) 0.0355(3) 0.0256(3) 0.0014(2) 0.0034(2) 0.0015(2)
Si5 0.0240(4) 0.0321(4) 0.0313(4) 0.0060(3) -0.0016(3) 0.0008(3)
Si6 0.0388(4) 0.0355(4) 0.0305(4) 0.0067(4) 0.0067(3) 0.0068(3)
F6 0.0290(7) 0.0308(7) 0.0400(7) -0.0040(6) 0.0002(5) -0.0020(5)
F25 0.0401(8) 0.0385(8) 0.0281(7) 0.0027(6) 0.0021(6) -0.0059(6)
F16 0.0333(7) 0.0443(8) 0.0372(7) -0.0048(6) -0.0045(6) -0.0076(6)
F1 0.0412(8) 0.0272(7) 0.0484(8) 0.0080(6) -0.0048(6) -0.0025(6)
F10 0.0318(8) 0.0312(7) 0.0591(9) 0.0050(6) 0.0043(6) 0.0050(6)
F5 0.0458(8) 0.0361(8) 0.0339(7) 0.0006(6) 0.0060(6) 0.0038(6)
F15 0.0512(9) 0.0296(7) 0.0471(8) 0.0077(6) -0.0156(7) -0.0121(6)
F21 0.0654(10) 0.0326(7) 0.0299(7) 0.0040(6) 0.0056(7) -0.0025(7)
F40 0.0385(8) 0.0430(8) 0.0393(8) 0.0125(6) 0.0052(6) 0.0028(6)
F7 0.0498(9) 0.0415(8) 0.0391(8) -0.0025(6) -0.0047(7) -0.0213(7)
F9 0.0638(10) 0.0264(7) 0.0491(9) 0.0029(6) 0.0163(7) 0.0135(7)
F11 0.0554(9) 0.0288(7) 0.0410(8) 0.0069(6) -0.0025(7) -0.0013(6)
F20 0.0265(7) 0.0432(8) 0.0584(9) 0.0038(7) -0.0025(6) -0.0005(6)
F8 0.0855(12) 0.0214(7) 0.0417(8) -0.0040(6) -0.0015(8) -0.0107(7)
F36 0.0477(9) 0.0485(9) 0.0339(7) -0.0024(6) 0.0123(6) 0.0050(7)
F35 0.0332(8) 0.0593(10) 0.0443(8) -0.0099(7) -0.0027(6) 0.0118(7)
F22 0.0651(10) 0.0477(9) 0.0277(7) 0.0008(6) -0.0057(7) 0.0115(8)
F31 0.0385(8) 0.0595(10) 0.0449(9) -0.0153(7) -0.0010(7) -0.0073(7)
F30 0.0423(9) 0.0503(10) 0.0659(11) -0.0129(8) 0.0112(8) -0.0140(7)
F24 0.0535(10) 0.0542(10) 0.0470(9) -0.0045(7) 0.0005(7) -0.0234(8)
F2 0.0671(11) 0.0303(8) 0.0718(12) 0.0060(7) -0.0181(9) 0.0152(8)
F23 0.0561(10) 0.0662(11) 0.0429(9) -0.0119(8) -0.0133(7) -0.0126(8)
F19 0.0395(9) 0.0516(10) 0.0844(13) -0.0054(9) 0.0253(9) 0.0037(7)
F26 0.0637(11) 0.0422(9) 0.0475(9) -0.0015(7) -0.0075(8) 0.0168(8)
F33 0.0798(13) 0.0557(10) 0.0417(9) -0.0116(8) 0.0249(8) 0.0137(9)
F34 0.0403(9) 0.0706(12) 0.0676(11) -0.0138(9) 0.0181(8) 0.0149(8)
F17 0.0732(12) 0.0688(12) 0.0363(9) -0.0118(8) -0.0015(8) -0.0134(10)
F12 0.0813(13) 0.0622(11) 0.0395(9) 0.0119(8) -0.0163(9) 0.0059(10)
F32 0.0755(12) 0.0656(11) 0.0384(9) -0.0200(8) -0.0049(8) -0.0014(9)
F39 0.0568(11) 0.0477(10) 0.0719(12) 0.0218(9) -0.0094(9) 0.0105(8)
F4 0.0546(10) 0.0746(12) 0.0485(10) -0.0131(9) 0.0148(8) 0.0176(9)
F37 0.0451(9) 0.0795(13) 0.0502(10) -0.0267(9) 0.0063(7) 0.0196(9)
F18 0.0849(14) 0.0676(12) 0.0538(11) -0.0156(9) 0.0341(10) 0.0013(10)
F38 0.0563(11) 0.0579(11) 0.0819(13) -0.0165(10) -0.0139(9) 0.0334(9)
F14 0.0824(14) 0.0544(11) 0.0745(13) 0.0009(9) -0.0354(11) -0.0341(10)
F3 0.0677(12) 0.0622(12) 0.0733(12) -0.0177(10) -0.0040(10) 0.0403(10)
N1 0.0239(9) 0.0250(9) 0.0227(9) -0.0016(7) -0.0026(7) 0.0002(7)
F29 0.0790(14) 0.0580(12) 0.0904(15) -0.0253(10) 0.0422(12) -0.0343(10)
N2 0.0284(10) 0.0255(9) 0.0257(9) -0.0019(7) -0.0018(7) -0.0032(7)
F27 0.140(2) 0.0347(9) 0.0455(10) 0.0023(7) 0.0045(11) 0.0263(11)
N4 0.0394(11) 0.0216(9) 0.0293(10) -0.0007(7) -0.0091(8) 0.0013(8)
F28 0.151(2) 0.0297(9) 0.0729(13) -0.0044(8) 0.0537(14) -0.0189(11)
F13 0.0913(16) 0.0859(15) 0.0598(12) -0.0019(10) -0.0443(11) -0.0207(12)
N3 0.0475(12) 0.0221(9) 0.0389(11) -0.0034(8) -0.0169(9) 0.0022(9)
C34 0.0364(13) 0.0231(11) 0.0282(11) -0.0015(9) -0.0039(9) 0.0006(9)
C1 0.0242(11) 0.0289(11) 0.0214(10) -0.0015(8) 0.0038(8) -0.0017(9)
C74 0.0348(12) 0.0251(11) 0.0261(11) -0.0022(8) 0.0030(9) -0.0024(9)
C73 0.0308(12) 0.0208(10) 0.0281(11) -0.0011(8) 0.0039(9) -0.0010(9)
C2 0.0349(12) 0.0256(11) 0.0272(11) -0.0005(9) -0.0036(9) -0.0018(9)
C35 0.0363(13) 0.0211(10) 0.0311(11) -0.0030(9) -0.0088(9) 0.0020(9)
C67 0.0306(12) 0.0237(11) 0.0319(11) -0.0064(9) -0.0076(9) -0.0005(9)
C109 0.0290(12) 0.0263(11) 0.0319(12) -0.0039(9) 0.0000(9) -0.0017(9)
C8 0.0245(11) 0.0305(11) 0.0219(10) -0.0063(8) -0.0031(8) 0.0000(9)
C85 0.0314(12) 0.0200(10) 0.0353(12) 0.0020(9) 0.0012(9) -0.0038(9)
C76 0.0628(17) 0.0198(11) 0.0255(11) -0.0028(9) 0.0047(11) -0.0083(11)
C91 0.0316(12) 0.0279(11) 0.0288(11) -0.0003(9) 0.0029(9) 0.0076(9)
C11 0.0285(12) 0.0310(12) 0.0326(12) -0.0086(9) -0.0024(9) 0.0019(9)
C103 0.0351(13) 0.0252(11) 0.0282(11) 0.0003(9) 0.0039(9) 0.0024(9)
C9 0.0252(12) 0.0337(12) 0.0365(12) -0.0068(10) -0.0038(9) 0.0015(9)
C78 0.0350(13) 0.0251(11) 0.0326(12) 0.0021(9) 0.0075(9) -0.0004(9)
C3 0.0384(13) 0.0320(12) 0.0296(12) -0.0047(9) -0.0026(10) 0.0048(10)
C75 0.0428(14) 0.0314(12) 0.0240(11) -0.0011(9) 0.0016(9) -0.0120(10)
C36 0.0379(14) 0.0320(13) 0.0444(14) 0.0048(11) -0.0096(11) -0.0049(10)
C79 0.0286(12) 0.0254(11) 0.0374(12) -0.0005(9) -0.0046(9) 0.0038(9)
C72 0.0368(13) 0.0298(12) 0.0338(12) -0.0089(10) -0.0033(10) 0.0043(10)
C45 0.0364(13) 0.0258(11) 0.0243(11) -0.0030(9) -0.0064(9) 0.0021(9)
C86 0.0331(13) 0.0260(11) 0.0393(13) -0.0019(9) 0.0029(10) -0.0059(9)
C114 0.0277(12) 0.0315(12) 0.0390(13) -0.0012(10) -0.0028(10) -0.0007(9)
C40 0.0431(14) 0.0324(12) 0.0326(12) -0.0082(10) -0.0028(10) 0.0070(10)
C68 0.0342(13) 0.0259(11) 0.0367(12) -0.0045(9) -0.0078(10) -0.0020(9)
C92 0.0384(13) 0.0276(12) 0.0326(12) 0.0026(9) 0.0032(10) 0.0068(10)
C77 0.0505(15) 0.0228(11) 0.0296(12) 0.0023(9) 0.0103(10) 0.0061(10)
C48 0.0399(14) 0.0348(13) 0.0338(12) -0.0041(10) -0.0042(10) 0.0001(10)
C95 0.0331(13) 0.0396(14) 0.0374(13) -0.0017(11) 0.0000(10) -0.0005(10)
C108 0.0402(14) 0.0308(12) 0.0344(12) -0.0016(10) 0.0024(10) 0.0061(10)
C96 0.0288(12) 0.0334(12) 0.0292(11) 0.0005(9) 0.0015(9) 0.0042(9)
C10 0.0392(14) 0.0465(14) 0.0229(11) -0.0063(10) -0.0027(9) 0.0017(11)
C31 0.0365(14) 0.0368(13) 0.0395(13) -0.0001(11) -0.0002(10) -0.0025(10)
C46 0.0416(14) 0.0260(12) 0.0352(12) -0.0056(9) -0.0045(10) 0.0005(10)
C16 0.0311(12) 0.0394(13) 0.0332(12) 0.0036(10) 0.0014(9) 0.0078(10)
C89 0.0387(14) 0.0287(13) 0.0623(18) -0.0010(12) 0.0150(13) 0.0018(11)
C80 0.0376(13) 0.0284(12) 0.0412(13) 0.0029(10) -0.0106(10) -0.0018(10)
C69 0.0487(16) 0.0255(12) 0.0491(15) -0.0050(11) -0.0187(12) 0.0088(11)
C7 0.0369(14) 0.0448(15) 0.0366(13) 0.0075(11) -0.0004(10) -0.0014(11)
C90 0.0327(13) 0.0222(11) 0.0485(14) 0.0029(10) 0.0042(10) -0.0028(9)
C47 0.0478(15) 0.0355(13) 0.0263(11) -0.0002(10) -0.0050(10) -0.0005(11)
C110 0.0329(13) 0.0331(12) 0.0341(12) -0.0073(10) -0.0010(10) -0.0009(10)
C113 0.0374(14) 0.0325(13) 0.0515(16) 0.0040(11) -0.0094(12) 0.0024(11)
C84 0.0387(13) 0.0265(12) 0.0388(13) 0.0016(10) -0.0023(10) 0.0045(10)
C4 0.0472(15) 0.0354(13) 0.0406(14) -0.0065(11) -0.0109(11) 0.0088(11)
C93 0.0429(14) 0.0399(14) 0.0267(12) -0.0003(10) -0.0040(10) 0.0127(11)
C111 0.0327(13) 0.0496(15) 0.0397(14) -0.0194(12) -0.0006(10) 0.0066(11)
C104 0.0390(14) 0.0324(13) 0.0364(13) -0.0034(10) 0.0052(10) -0.0020(10)
C107 0.0403(15) 0.0356(13) 0.0473(15) -0.0007(11) 0.0135(12) 0.0114(11)
C97 0.0495(15) 0.0267(12) 0.0298(12) -0.0038(9) 0.0115(10) -0.0005(10)
C22 0.0268(12) 0.0480(14) 0.0271(11) -0.0012(10) 0.0025(9) 0.0014(10)
C19 0.0258(12) 0.0545(16) 0.0328(13) 0.0033(11) -0.0023(9) -0.0052(11)
C28 0.0325(13) 0.0438(14) 0.0399(13) -0.0092(11) 0.0036(10) 0.0068(11)
C87 0.0546(17) 0.0354(13) 0.0353(13) -0.0056(10) 0.0021(12) -0.0085(12)
C12 0.0379(14) 0.0287(12) 0.0439(14) -0.0060(10) -0.0094(11) -0.0078(10)
C39 0.0483(16) 0.0368(14) 0.0479(15) -0.0170(12) -0.0135(12) 0.0154(12)
C94 0.0349(13) 0.0465(15) 0.0371(13) -0.0078(11) -0.0060(10) 0.0017(11)
C37 0.0596(19) 0.0319(13) 0.0494(16) 0.0116(12) -0.0189(14) -0.0104(12)
C54 0.0384(15) 0.067(2) 0.0440(15) 0.0050(14) -0.0078(12) -0.0024(13)
C88 0.0604(18) 0.0332(14) 0.0468(16) -0.0057(11) 0.0243(14) -0.0016(12)
C13 0.0635(19) 0.0403(15) 0.0423(15) -0.0044(12) -0.0171(13) -0.0205(13)
C98 0.081(2) 0.0261(12) 0.0274(12) -0.0031(10) 0.0072(12) 0.0033(13)
C49 0.0335(13) 0.0457(15) 0.0378(13) 0.0048(11) 0.0017(10) -0.0076(11)
C83 0.0500(16) 0.0462(16) 0.0378(14) 0.0042(12) -0.0113(12) 0.0069(13)
C106 0.0597(18) 0.0322(13) 0.0345(13) -0.0045(10) 0.0158(12) 0.0089(12)
C5 0.0584(18) 0.0356(14) 0.0478(16) 0.0088(12) -0.0200(13) -0.0001(12)
C102 0.0558(17) 0.0325(13) 0.0432(15) -0.0071(11) 0.0173(12) -0.0036(12)
C70 0.0451(16) 0.0434(15) 0.0483(16) -0.0168(12) -0.0063(12) 0.0193(12)
C105 0.0585(17) 0.0346(13) 0.0299(12) -0.0071(10) 0.0012(11) 0.0014(12)
C52 0.0296(13) 0.0533(16) 0.0430(14) 0.0060(12) -0.0049(11) -0.0049(11)
B1 0.0254(12) 0.0221(12) 0.0322(13) 0.0010(10) -0.0005(10) -0.0010(9)
C71 0.0409(15) 0.0497(16) 0.0374(14) -0.0140(12) 0.0003(11) 0.0104(12)
C24 0.0364(14) 0.071(2) 0.0364(14) -0.0099(13) 0.0077(11) 0.0063(13)
C55 0.0424(15) 0.0462(15) 0.0431(15) 0.0069(12) -0.0012(11) 0.0092(12)
C61 0.0361(14) 0.0478(16) 0.0470(15) 0.0154(12) -0.0017(11) -0.0018(12)
C81 0.0504(17) 0.0393(15) 0.0552(17) -0.0017(12) -0.0185(13) -0.0111(12)
C112 0.0383(15) 0.0385(14) 0.0607(18) -0.0155(13) -0.0154(13) 0.0140(12)
C17 0.0547(17) 0.0344(14) 0.0481(16) 0.0017(11) -0.0085(13) 0.0040(12)
C21 0.0299(14) 0.087(2) 0.0458(16) 0.0054(15) 0.0006(12) -0.0138(14)
C20 0.0321(14) 0.072(2) 0.0349(14) 0.0007(13) -0.0056(11) -0.0061(13)
C6 0.0531(18) 0.0539(17) 0.0411(15) 0.0195(13) -0.0061(13) -0.0092(14)
C100 0.110(3) 0.0250(13) 0.0408(15) -0.0052(12) 0.0294(17) -0.0034(16)
C25 0.0402(15) 0.0623(18) 0.0311(13) 0.0127(12) 0.0028(11) -0.0006(13)
C38 0.0634(19) 0.0248(12) 0.0563(17) -0.0051(12) -0.0310(15) 0.0102(12)
C23 0.0434(15) 0.0587(18) 0.0323(13) 0.0108(12) 0.0050(11) 0.0023(13)
C82 0.0550(18) 0.0549(18) 0.0461(16) -0.0060(13) -0.0227(14) -0.0024(14)
C43 0.067(2) 0.0414(15) 0.0559(18) -0.0131(13) -0.0311(15) 0.0021(14)
C33 0.0521(18) 0.0365(15) 0.070(2) -0.0092(14) -0.0005(15) -0.0015(13)
C14 0.062(2) 0.0482(17) 0.0560(18) 0.0165(14) -0.0159(15) -0.0244(15)
B2 0.0337(14) 0.0255(12) 0.0277(12) 0.0002(10) 0.0043(10) 0.0012(10)
C50 0.0526(18) 0.076(2) 0.0378(15) 0.0025(14) 0.0075(13) 0.0057(16)
C41 0.075(2) 0.0268(13) 0.0625(19) -0.0117(12) -0.0398(16) 0.0043(13)
C101 0.065(2) 0.0479(17) 0.0497(17) -0.0165(14) 0.0309(15) -0.0224(15)
C62 0.065(2) 0.0443(16) 0.0551(18) 0.0017(13) -0.0092(15) -0.0090(14)
C29 0.0603(19) 0.0403(15) 0.0540(17) -0.0068(13) -0.0141(14) 0.0154(13)
C99 0.093(3) 0.0302(14) 0.0345(14) -0.0009(11) 0.0138(15) 0.0076(15)
C30 0.067(2) 0.0557(19) 0.0602(19) -0.0258(16) -0.0130(16) 0.0143(16)
C51 0.0551(18) 0.0506(17) 0.0518(17) 0.0124(14) -0.0074(14) -0.0043(14)
C32 0.0316(15) 0.064(2) 0.069(2) -0.0043(16) -0.0072(13) -0.0098(13)
C57 0.067(2) 0.0400(16) 0.0559(18) 0.0006(13) -0.0107(15) 0.0080(14)
C18 0.0435(17) 0.062(2) 0.064(2) 0.0145(16) 0.0051(14) 0.0216(15)
C56 0.0493(18) 0.068(2) 0.063(2) 0.0138(16) 0.0053(15) 0.0191(16)
C53 0.0405(18) 0.143(4) 0.058(2) 0.022(2) -0.0054(15) -0.036(2)
C42 0.092(3) 0.0394(17) 0.092(3) 0.0186(17) -0.051(2) -0.0222(17)
C64 0.082(2) 0.0529(19) 0.0546(19) 0.0007(15) 0.0279(17) 0.0150(17)
C26 0.0521(19) 0.107(3) 0.0417(17) 0.0234(18) 0.0129(14) -0.0070(19)
C15 0.064(2) 0.0484(18) 0.097(3) -0.0432(19) -0.0217(19) 0.0072(16)
C27 0.072(2) 0.095(3) 0.0471(18) 0.0295(18) 0.0078(16) 0.030(2)
C58 0.086(3) 0.078(2) 0.0419(17) 0.0195(16) 0.0074(17) 0.005(2)
C44 0.102(3) 0.0426(18) 0.092(3) -0.0421(18) -0.057(2) 0.0273(18)
C60 0.074(2) 0.075(2) 0.063(2) 0.0283(19) -0.0023(18) 0.0180(19)
C63 0.0396(19) 0.096(3) 0.102(3) 0.015(2) 0.0026(19) -0.0144(18)
C66 0.190(6) 0.067(3) 0.068(3) 0.016(2) 0.030(3) 0.060(3)
C65 0.135(5) 0.069(3) 0.116(4) -0.035(3) 0.047(3) -0.017(3)
C59 0.096(5) 0.122(5) 0.044(3) 0.006(3) 0.001(2) 0.058(4)
As2 0.03170(17) 0.03282(17) 0.02971(16) 0.00617(11) -0.00519(11) 0.00003(12)
Si4 0.0236(3) 0.0196(3) 0.0261(3) 0.0018(2) -0.0050(3) -0.0010(2)
Si2A 0.032(3) 0.033(2) 0.040(3) 0.004(2) -0.002(2) -0.001(2)
As2A 0.0354(15) 0.0387(15) 0.070(2) 0.0153(13) 0.0079(12) 0.0071(11)
Si7 0.0324(19) 0.035(2) 0.035(2) -0.0016(10) -0.0002(10) -0.0003(10)
Si5A 0.036(2) 0.037(2) 0.036(2) -0.0016(10) 0.0009(10) -0.0005(10)
C59A 0.16(3) 0.13(2) 0.101(19) 0.035(16) -0.040(19) 0.01(2)

loop_
_atom_type_symbol
_atom_type_description
_atom_type_scat_dispersion_real
_atom_type_scat_dispersion_imag
_atom_type_scat_source
C C 0.0181 0.0091 'International Tables Vol C Tables 4.2.6.8 and 6.1.1.4'
H H 0.0000 0.0000 'International Tables Vol C Tables 4.2.6.8 and 6.1.1.4'
As As -0.9300 1.0051 'International Tables Vol C Tables 4.2.6.8 and 6.1.1.4'
B B 0.0090 0.0039 'International Tables Vol C Tables 4.2.6.8 and 6.1.1.4'
F F 0.0727 0.0534 'International Tables Vol C Tables 4.2.6.8 and 6.1.1.4'
N N 0.0311 0.0180 'International Tables Vol C Tables 4.2.6.8 and 6.1.1.4'
Si Si 0.2541 0.3302 'International Tables Vol C Tables 4.2.6.8 and 6.1.1.4'

loop_
_geom_angle_atom_site_label_1
_geom_angle_atom_site_label_2
_geom_angle_atom_site_label_3
_geom_angle
_geom_angle_site_symmetry_1
_geom_angle_site_symmetry_3
_geom_angle_publ_flag
Si1 As1 Si3 121.38(2) . . ?
Si1 As1 H1 93.9(14) . . ?
Si3 As1 H1 98.5(14) . . ?
As1 Si1 Si2 107.41(3) . . ?
N1 Si1 As1 127.11(6) . . ?
N1 Si1 Si2 116.92(6) . . ?
N1 Si1 N2 72.00(8) . . ?
N2 Si1 As1 112.17(6) . . ?
N2 Si1 Si2 117.08(7) . . ?
C16 Si2 Si1 105.91(8) . . ?
C16 Si2 C22 114.15(12) . . ?
C16 Si2 C19 109.76(12) . . ?
C22 Si2 Si1 106.81(8) . . ?
C19 Si2 Si1 106.23(9) . . ?
C19 Si2 C22 113.34(11) . . ?
C31 Si3 As1 113.03(8) . . ?
C31 Si3 C25 115.76(13) . . ?
C28 Si3 As1 106.95(9) . . ?
C28 Si3 C31 110.09(12) . . ?
C28 Si3 C25 109.74(13) . . ?
C25 Si3 As1 100.63(9) . . ?
C49 Si5 C52 114.72(12) . . ?
C49 Si5 C55 113.19(13) . . ?
C49 Si5 Si4 107.48(9) . . ?
C52 Si5 Si4 104.37(10) . . ?
C55 Si5 C52 108.85(13) . . ?
C55 Si5 Si4 107.61(10) . . ?
C61 Si6 C64 107.96(16) . . ?
C61 Si6 C58 110.53(16) . . ?
C61 Si6 As2 113.47(9) . . ?
C64 Si6 As2 108.59(13) . . ?
C58 Si6 C64 112.45(16) . . ?
C58 Si6 As2 103.88(14) . . ?
C1 N1 Si1 90.90(13) . . ?
C1 N1 C8 129.74(18) . . ?
C8 N1 Si1 139.32(14) . . ?
C1 N2 Si1 90.83(14) . . ?
C1 N2 C12 129.68(19) . . ?
C12 N2 Si1 139.21(16) . . ?
C34 N4 C45 129.61(19) . . ?
C34 N4 Si4 90.72(14) . . ?
C34 N4 Si2A 93.9(2) . . ?
C45 N4 Si4 139.30(15) . . ?
C45 N4 Si2A 128.2(2) . . ?
C34 N3 C41 129.9(2) . . ?
C34 N3 Si4 91.37(14) . . ?
C34 N3 Si2A 82.5(2) . . ?
C41 N3 Si4 138.36(17) . . ?
C41 N3 Si2A 140.0(2) . . ?
N4 C34 C35 126.8(2) . . ?
N3 C34 N4 105.85(19) . . ?
N3 C34 C35 127.4(2) . . ?
N1 C1 C2 127.88(19) . . ?
N2 C1 N1 106.10(18) . . ?
N2 C1 C2 126.0(2) . . ?
F6 C74 C73 121.48(19) . . ?
F6 C74 C75 114.4(2) . . ?
C73 C74 C75 124.1(2) . . ?
C74 C73 C78 113.0(2) . . ?
C74 C73 B1 126.68(19) . . ?
C78 C73 B1 119.3(2) . . ?
C3 C2 C1 120.0(2) . . ?
C7 C2 C1 119.8(2) . . ?
C7 C2 C3 120.1(2) . . ?
C36 C35 C34 120.0(2) . . ?
C40 C35 C34 120.1(2) . . ?
C40 C35 C36 119.9(2) . . ?
C72 C67 B1 119.4(2) . . ?
C68 C67 C72 113.9(2) . . ?
C68 C67 B1 126.6(2) . . ?
C114 C109 B2 126.4(2) . . ?
C110 C109 C114 113.4(2) . . ?
C110 C109 B2 119.5(2) . . ?
N1 C8 C11 105.67(17) . . ?
N1 C8 C9 109.79(17) . . ?
N1 C8 C10 110.97(19) . . ?
C11 C8 C9 110.22(19) . . ?
C11 C8 C10 109.73(19) . . ?
C9 C8 C10 110.37(19) . . ?
C86 C85 C90 113.5(2) . . ?
C86 C85 B1 119.5(2) . . ?
C90 C85 B1 125.7(2) . . ?
F8 C76 C75 120.4(2) . . ?
F8 C76 C77 120.6(2) . . ?
C77 C76 C75 119.0(2) . . ?
C92 C91 C96 113.1(2) . . ?
C92 C91 B2 127.1(2) . . ?
C96 C91 B2 119.4(2) . . ?
C8 C11 H11A 109.5 . . ?
C8 C11 H11B 109.5 . . ?
C8 C11 H11C 109.5 . . ?
H11A C11 H11B 109.5 . . ?
H11A C11 H11C 109.5 . . ?
H11B C11 H11C 109.5 . . ?
C108 C103 C104 113.4(2) . . ?
C108 C103 B2 126.3(2) . . ?
C104 C103 B2 120.0(2) . . ?
C8 C9 H9A 109.5 . . ?
C8 C9 H9B 109.5 . . ?
C8 C9 H9C 109.5 . . ?
H9A C9 H9B 109.5 . . ?
H9A C9 H9C 109.5 . . ?
H9B C9 H9C 109.5 . . ?
F10 C78 C73 119.4(2) . . ?
F10 C78 C77 116.2(2) . . ?
C77 C78 C73 124.4(2) . . ?
C2 C3 H3 120.2 . . ?
C4 C3 C2 119.5(2) . . ?
C4 C3 H3 120.2 . . ?
F7 C75 C74 120.2(2) . . ?
F7 C75 C76 120.0(2) . . ?
C76 C75 C74 119.7(2) . . ?
C35 C36 H36 120.5 . . ?
C37 C36 C35 118.9(3) . . ?
C37 C36 H36 120.5 . . ?
C80 C79 B1 119.2(2) . . ?
C84 C79 C80 113.9(2) . . ?
C84 C79 B1 126.7(2) . . ?
F5 C72 C67 119.8(2) . . ?
F5 C72 C71 115.9(2) . . ?
C71 C72 C67 124.3(2) . . ?
N4 C45 C48 111.24(19) . . ?
N4 C45 C46 105.40(17) . . ?
N4 C45 C47 111.1(2) . . ?
C48 C45 C46 109.8(2) . . ?
C48 C45 C47 109.66(19) . . ?
C46 C45 C47 109.55(19) . . ?
F16 C86 C85 119.6(2) . . ?
F16 C86 C87 115.8(2) . . ?
C87 C86 C85 124.6(2) . . ?
F40 C114 C109 121.6(2) . . ?
F40 C114 C113 114.7(2) . . ?
C113 C114 C109 123.7(2) . . ?
C35 C40 H40 120.1 . . ?
C39 C40 C35 119.9(3) . . ?
C39 C40 H40 120.1 . . ?
F1 C68 C67 121.2(2) . . ?
F1 C68 C69 115.4(2) . . ?
C67 C68 C69 123.4(2) . . ?
F21 C92 C91 121.5(2) . . ?
F21 C92 C93 114.7(2) . . ?
C91 C92 C93 123.8(2) . . ?
F9 C77 C76 120.1(2) . . ?
F9 C77 C78 120.3(2) . . ?
C76 C77 C78 119.7(2) . . ?
C45 C48 H48A 109.5 . . ?
C45 C48 H48B 109.5 . . ?
C45 C48 H48C 109.5 . . ?
H48A C48 H48B 109.5 . . ?
H48A C48 H48C 109.5 . . ?
H48B C48 H48C 109.5 . . ?
F24 C95 C96 120.7(2) . . ?
F24 C95 C94 120.1(2) . . ?
C94 C95 C96 119.2(2) . . ?
F35 C108 C103 120.7(2) . . ?
F35 C108 C107 115.2(2) . . ?
C103 C108 C107 124.1(2) . . ?
F25 C96 C91 119.7(2) . . ?
F25 C96 C95 115.4(2) . . ?
C95 C96 C91 124.9(2) . . ?
C8 C10 H10A 109.5 . . ?
C8 C10 H10B 109.5 . . ?
C8 C10 H10C 109.5 . . ?
H10A C10 H10B 109.5 . . ?
H10A C10 H10C 109.5 . . ?
H10B C10 H10C 109.5 . . ?
Si3 C31 H31 106.2 . . ?
C33 C31 Si3 114.52(19) . . ?
C33 C31 H31 106.2 . . ?
C33 C31 C32 109.9(2) . . ?
C32 C31 Si3 113.1(2) . . ?
C32 C31 H31 106.2 . . ?
C45 C46 H46A 109.5 . . ?
C45 C46 H46B 109.5 . . ?
C45 C46 H46C 109.5 . . ?
H46A C46 H46B 109.5 . . ?
H46A C46 H46C 109.5 . . ?
H46B C46 H46C 109.5 . . ?
Si2 C16 H16 106.0 . . ?
C17 C16 Si2 115.21(17) . . ?
C17 C16 H16 106.0 . . ?
C17 C16 C18 109.6(2) . . ?
C18 C16 Si2 113.3(2) . . ?
C18 C16 H16 106.0 . . ?
F19 C89 C90 120.5(3) . . ?
F19 C89 C88 119.9(3) . . ?
C88 C89 C90 119.6(3) . . ?
F15 C80 C79 119.7(2) . . ?
F15 C80 C81 116.0(2) . . ?
C81 C80 C79 124.2(2) . . ?
F2 C69 C68 120.5(3) . . ?
F2 C69 C70 119.8(2) . . ?
C70 C69 C68 119.7(2) . . ?
C2 C7 H7 120.1 . . ?
C2 C7 C6 119.8(3) . . ?
C6 C7 H7 120.1 . . ?
F20 C90 C85 121.2(2) . . ?
F20 C90 C89 115.0(2) . . ?
C89 C90 C85 123.8(3) . . ?
C45 C47 H47A 109.5 . . ?
C45 C47 H47B 109.5 . . ?
C45 C47 H47C 109.5 . . ?
H47A C47 H47B 109.5 . . ?
H47A C47 H47C 109.5 . . ?
H47B C47 H47C 109.5 . . ?
F36 C110 C109 119.3(2) . . ?
F36 C110 C111 116.2(2) . . ?
C111 C110 C109 124.5(2) . . ?
F39 C113 C114 120.4(3) . . ?
F39 C113 C112 119.9(2) . . ?
C112 C113 C114 119.6(2) . . ?
F11 C84 C79 121.3(2) . . ?
F11 C84 C83 115.3(2) . . ?
C79 C84 C83 123.5(2) . . ?
C3 C4 H4 119.9 . . ?
C5 C4 C3 120.3(3) . . ?
C5 C4 H4 119.9 . . ?
F22 C93 C92 120.4(2) . . ?
F22 C93 C94 119.5(2) . . ?
C94 C93 C92 120.1(2) . . ?
F37 C111 C110 120.3(3) . . ?
F37 C111 C112 120.3(2) . . ?
C112 C111 C110 119.4(2) . . ?
F31 C104 C103 119.7(2) . . ?
F31 C104 C105 116.2(2) . . ?
C105 C104 C103 124.2(2) . . ?
F34 C107 C108 120.6(3) . . ?
F34 C107 C106 120.0(2) . . ?
C106 C107 C108 119.4(3) . . ?
C98 C97 B2 118.7(2) . . ?
C102 C97 C98 114.5(2) . . ?
C102 C97 B2 126.5(2) . . ?
Si2 C22 H22 106.3 . . ?
C24 C22 Si2 115.09(18) . . ?
C24 C22 H22 106.3 . . ?
C23 C22 Si2 111.56(18) . . ?
C23 C22 H22 106.3 . . ?
C23 C22 C24 110.7(2) . . ?
Si2 C19 H19 106.7 . . ?
C21 C19 Si2 114.4(2) . . ?
C21 C19 H19 106.7 . . ?
C20 C19 Si2 112.47(19) . . ?
C20 C19 H19 106.7 . . ?
C20 C19 C21 109.4(2) . . ?
Si3 C28 H28 106.6 . . ?
C29 C28 Si3 111.98(18) . . ?
C29 C28 H28 106.6 . . ?
C30 C28 Si3 113.80(19) . . ?
C30 C28 H28 106.6 . . ?
C30 C28 C29 110.7(3) . . ?
F17 C87 C86 121.1(3) . . ?
F17 C87 C88 120.2(2) . . ?
C88 C87 C86 118.7(3) . . ?
N2 C12 C13 106.3(2) . . ?
N2 C12 C14 109.6(2) . . ?
N2 C12 C15 111.6(2) . . ?
C13 C12 C14 109.8(2) . . ?
C13 C12 C15 109.8(3) . . ?
C15 C12 C14 109.7(3) . . ?
C40 C39 H39 119.7 . . ?
C38 C39 C40 120.5(3) . . ?
C38 C39 H39 119.7 . . ?
F23 C94 C95 120.9(3) . . ?
F23 C94 C93 120.2(2) . . ?
C93 C94 C95 118.9(2) . . ?
C36 C37 H37 119.6 . . ?
C38 C37 C36 120.9(3) . . ?
C38 C37 H37 119.6 . . ?
H54A C54 H54B 109.5 . . ?
H54A C54 H54C 109.5 . . ?
H54B C54 H54C 109.5 . . ?
C52 C54 H54A 109.5 . . ?
C52 C54 H54B 109.5 . . ?
C52 C54 H54C 109.5 . . ?
F18 C88 C89 120.6(3) . . ?
F18 C88 C87 119.6(3) . . ?
C89 C88 C87 119.7(2) . . ?
C12 C13 H13A 109.5 . . ?
C12 C13 H13B 109.5 . . ?
C12 C13 H13C 109.5 . . ?
H13A C13 H13B 109.5 . . ?
H13A C13 H13C 109.5 . . ?
H13B C13 H13C 109.5 . . ?
F26 C98 C97 120.3(2) . . ?
F26 C98 C99 116.7(3) . . ?
C99 C98 C97 123.0(3) . . ?
Si5 C49 H49 106.0 . . ?
C50 C49 Si5 117.2(2) . . ?
C50 C49 H49 106.0 . . ?
C50 C49 H49A 108.9 . . ?
C50 C49 C51 109.7(2) . . ?
C50 C49 Si5A 100.7(3) . . ?
C51 C49 Si5 111.1(2) . . ?
C51 C49 H49 106.0 . . ?
C51 C49 H49A 108.9 . . ?
C51 C49 Si5A 119.4(3) . . ?
Si5A C49 H49A 108.9 . . ?
F12 C83 C84 120.5(3) . . ?
F12 C83 C82 119.4(3) . . ?
C82 C83 C84 120.1(3) . . ?
F33 C106 C107 120.3(3) . . ?
F33 C106 C105 120.4(3) . . ?
C105 C106 C107 119.3(2) . . ?
C4 C5 H5 120.0 . . ?
C6 C5 C4 120.1(2) . . ?
C6 C5 H5 120.0 . . ?
F30 C102 C97 121.1(2) . . ?
F30 C102 C101 115.5(3) . . ?
C97 C102 C101 123.4(3) . . ?
F3 C70 C69 119.9(3) . . ?
F3 C70 C71 120.5(3) . . ?
C69 C70 C71 119.6(2) . . ?
F32 C105 C104 120.8(3) . . ?
F32 C105 C106 119.6(2) . . ?
C106 C105 C104 119.6(3) . . ?
Si5 C52 H52 105.7 . . ?
C54 C52 Si5 113.0(2) . . ?
C54 C52 H52 105.7 . . ?
C54 C52 H52A 111.7 . . ?
C54 C52 Si5A 107.4(3) . . ?
C53 C52 Si5 115.2(2) . . ?
C53 C52 C54 110.5(2) . . ?
C53 C52 H52 105.7 . . ?
C53 C52 H52A 111.7 . . ?
C53 C52 Si5A 103.4(4) . . ?
Si5A C52 H52A 111.7 . . ?
C73 B1 C85 98.89(17) . . ?
C67 B1 C73 113.36(18) . . ?
C67 B1 C85 114.93(18) . . ?
C79 B1 C73 115.19(18) . . ?
C79 B1 C67 101.71(18) . . ?
C79 B1 C85 113.47(19) . . ?
F4 C71 C72 120.9(3) . . ?
F4 C71 C70 120.1(2) . . ?
C70 C71 C72 119.0(3) . . ?
C22 C24 H24A 109.5 . . ?
C22 C24 H24B 109.5 . . ?
C22 C24 H24C 109.5 . . ?
H24A C24 H24B 109.5 . . ?
H24A C24 H24C 109.5 . . ?
H24B C24 H24C 109.5 . . ?
Si5 C55 H55 106.5 . . ?
C57 C55 Si5 114.09(19) . . ?
C57 C55 H55 106.5 . . ?
C57 C55 H55A 107.6 . . ?
C57 C55 Si5A 126.9(3) . . ?
C56 C55 Si5 112.1(2) . . ?
C56 C55 H55 106.5 . . ?
C56 C55 H55A 107.6 . . ?
C56 C55 C57 110.6(3) . . ?
C56 C55 Si5A 95.0(4) . . ?
Si5A C55 H55A 107.6 . . ?
Si6 C61 H61 107.1 . . ?
C62 C61 Si6 115.1(2) . . ?
C62 C61 H61 107.1 . . ?
C62 C61 H61A 100.9 . . ?
C62 C61 C63 110.0(3) . . ?
C62 C61 Si7 121.0(3) . . ?
C63 C61 Si6 110.1(3) . . ?
C63 C61 H61 107.1 . . ?
C63 C61 H61A 100.9 . . ?
C63 C61 Si7 118.4(3) . . ?
Si7 C61 H61A 100.9 . . ?
F14 C81 C80 120.3(3) . . ?
F14 C81 C82 120.4(2) . . ?
C82 C81 C80 119.3(3) . . ?
F38 C112 C113 120.0(3) . . ?
F38 C112 C111 120.5(3) . . ?
C111 C112 C113 119.4(2) . . ?
C16 C17 H17A 109.5 . . ?
C16 C17 H17B 109.5 . . ?
C16 C17 H17C 109.5 . . ?
H17A C17 H17B 109.5 . . ?
H17A C17 H17C 109.5 . . ?
H17B C17 H17C 109.5 . . ?
C19 C21 H21A 109.5 . . ?
C19 C21 H21B 109.5 . . ?
C19 C21 H21C 109.5 . . ?
H21A C21 H21B 109.5 . . ?
H21A C21 H21C 109.5 . . ?
H21B C21 H21C 109.5 . . ?
C19 C20 H20A 109.5 . . ?
C19 C20 H 109.5 . . ?
C19 C20 H20B 109.5 . . ?
H20A C20 H 109.5 . . ?
H20A C20 H20B 109.5 . . ?
H C20 H20B 109.5 . . ?
C7 C6 H6 119.9 . . ?
C5 C6 C7 120.3(3) . . ?
C5 C6 H6 119.9 . . ?
F28 C100 C101 119.2(4) . . ?
F28 C100 C99 120.9(3) . . ?
C101 C100 C99 120.0(3) . . ?
Si3 C25 H25 105.3 . . ?
C26 C25 Si3 111.8(2) . . ?
C26 C25 H25 105.3 . . ?
C27 C25 Si3 117.0(2) . . ?
C27 C25 H25 105.3 . . ?
C27 C25 C26 111.0(3) . . ?
C39 C38 C37 119.9(2) . . ?
C39 C38 H38 120.1 . . ?
C37 C38 H38 120.1 . . ?
C22 C23 H23A 109.5 . . ?
C22 C23 H23B 109.5 . . ?
C22 C23 H23C 109.5 . . ?
H23A C23 H23B 109.5 . . ?
H23A C23 H23C 109.5 . . ?
H23B C23 H23C 109.5 . . ?
F13 C82 C83 120.5(3) . . ?
F13 C82 C81 120.5(3) . . ?
C83 C82 C81 119.0(3) . . ?
H43A C43 H43B 109.5 . . ?
H43A C43 H43C 109.5 . . ?
H43B C43 H43C 109.5 . . ?
C41 C43 H43A 109.5 . . ?
C41 C43 H43B 109.5 . . ?
C41 C43 H43C 109.5 . . ?
C31 C33 H33A 109.5 . . ?
C31 C33 H33B 109.5 . . ?
C31 C33 H33C 109.5 . . ?
H33A C33 H33B 109.5 . . ?
H33A C33 H33C 109.5 . . ?
H33B C33 H33C 109.5 . . ?
C12 C14 H14A 109.5 . . ?
C12 C14 H14B 109.5 . . ?
C12 C14 H14C 109.5 . . ?
H14A C14 H14B 109.5 . . ?
H14A C14 H14C 109.5 . . ?
H14B C14 H14C 109.5 . . ?
C109 B2 C91 99.96(17) . . ?
C103 B2 C109 113.22(19) . . ?
C103 B2 C91 114.2(2) . . ?
C97 B2 C109 114.3(2) . . ?
C97 B2 C91 113.53(19) . . ?
C97 B2 C103 102.28(18) . . ?
C49 C50 H50A 109.5 . . ?
C49 C50 H50B 109.5 . . ?
C49 C50 H50C 109.5 . . ?
H50A C50 H50B 109.5 . . ?
H50A C50 H50C 109.5 . . ?
H50B C50 H50C 109.5 . . ?
N3 C41 C43 106.3(2) . . ?
N3 C41 C42 108.7(3) . . ?
N3 C41 C44 111.3(3) . . ?
C42 C41 C43 109.8(3) . . ?
C42 C41 C44 112.2(3) . . ?
C44 C41 C43 108.4(3) . . ?
F29 C101 C102 119.5(3) . . ?
F29 C101 C100 121.1(3) . . ?
C100 C101 C102 119.4(3) . . ?
C61 C62 H62A 109.5 . . ?
C61 C62 H62B 109.5 . . ?
C61 C62 H62C 109.5 . . ?
H62A C62 H62B 109.5 . . ?
H62A C62 H62C 109.5 . . ?
H62B C62 H62C 109.5 . . ?
C28 C29 H29A 109.5 . . ?
C28 C29 H29B 109.5 . . ?
C28 C29 H29C 109.5 . . ?
H29A C29 H29B 109.5 . . ?
H29A C29 H29C 109.5 . . ?
H29B C29 H29C 109.5 . . ?
F27 C99 C98 120.9(3) . . ?
F27 C99 C100 119.5(3) . . ?
C100 C99 C98 119.6(3) . . ?
C28 C30 H30A 109.5 . . ?
C28 C30 H30B 109.5 . . ?
C28 C30 H30C 109.5 . . ?
H30A C30 H30B 109.5 . . ?
H30A C30 H30C 109.5 . . ?
H30B C30 H30C 109.5 . . ?
C49 C51 H51A 109.5 . . ?
C49 C51 H51B 109.5 . . ?
C49 C51 H51C 109.5 . . ?
H51A C51 H51B 109.5 . . ?
H51A C51 H51C 109.5 . . ?
H51B C51 H51C 109.5 . . ?
C31 C32 H32A 109.5 . . ?
C31 C32 H32B 109.5 . . ?
C31 C32 H32C 109.5 . . ?
H32A C32 H32B 109.5 . . ?
H32A C32 H32C 109.5 . . ?
H32B C32 H32C 109.5 . . ?
C55 C57 H57A 109.5 . . ?
C55 C57 H57B 109.5 . . ?
C55 C57 H57C 109.5 . . ?
H57A C57 H57B 109.5 . . ?
H57A C57 H57C 109.5 . . ?
H57B C57 H57C 109.5 . . ?
C16 C18 H18A 109.5 . . ?
C16 C18 H18B 109.5 . . ?
C16 C18 H18C 109.5 . . ?
H18A C18 H18B 109.5 . . ?
H18A C18 H18C 109.5 . . ?
H18B C18 H18C 109.5 . . ?
C55 C56 H56A 109.5 . . ?
C55 C56 H56B 109.5 . . ?
C55 C56 H56C 109.5 . . ?
H56A C56 H56B 109.5 . . ?
H56A C56 H56C 109.5 . . ?
H56B C56 H56C 109.5 . . ?
C52 C53 H53A 109.5 . . ?
C52 C53 H53B 109.5 . . ?
C52 C53 H53C 109.5 . . ?
H53A C53 H53B 109.5 . . ?
H53A C53 H53C 109.5 . . ?
H53B C53 H53C 109.5 . . ?
C41 C42 H42A 109.5 . . ?
C41 C42 H42B 109.5 . . ?
C41 C42 H42C 109.5 . . ?
H42A C42 H42B 109.5 . . ?
H42A C42 H42C 109.5 . . ?
H42B C42 H42C 109.5 . . ?
Si6 C64 H64 106.2 . . ?
C66 C64 Si6 112.7(3) . . ?
C66 C64 H64 106.2 . . ?
C66 C64 H64A 111.1 . . ?
C66 C64 C65 110.9(4) . . ?
C66 C64 Si7 97.1(4) . . ?
C65 C64 Si6 114.0(3) . . ?
C65 C64 H64 106.2 . . ?
C65 C64 H64A 111.1 . . ?
C65 C64 Si7 114.9(4) . . ?
Si7 C64 H64A 111.1 . . ?
C25 C26 H26A 109.5 . . ?
C25 C26 H26B 109.5 . . ?
C25 C26 H26C 109.5 . . ?
H26A C26 H26B 109.5 . . ?
H26A C26 H26C 109.5 . . ?
H26B C26 H26C 109.5 . . ?
C12 C15 H15A 109.5 . . ?
C12 C15 H15B 109.5 . . ?
C12 C15 H15C 109.5 . . ?
H15A C15 H15B 109.5 . . ?
H15A C15 H15C 109.5 . . ?
H15B C15 H15C 109.5 . . ?
C25 C27 H27A 109.5 . . ?
C25 C27 H27B 109.5 . . ?
C25 C27 H27C 109.5 . . ?
H27A C27 H27B 109.5 . . ?
H27A C27 H27C 109.5 . . ?
H27B C27 H27C 109.5 . . ?
Si6 C58 H58 103.2 . . ?
C60 C58 Si6 113.5(2) . . ?
C60 C58 H58 103.2 . . ?
C60 C58 H58A 93.5 . . ?
C60 C58 Si7 112.9(3) . . ?
C60 C58 C59A 121.2(12) . . ?
C59 C58 Si6 116.0(3) . . ?
C59 C58 H58 103.2 . . ?
C59 C58 C60 115.4(3) . . ?
Si7 C58 H58A 93.5 . . ?
C59A C58 H58A 93.5 . . ?
C59A C58 Si7 124.8(11) . . ?
C41 C44 H44A 109.5 . . ?
C41 C44 H44B 109.5 . . ?
C41 C44 H44C 109.5 . . ?
H44A C44 H44B 109.5 . . ?
H44A C44 H44C 109.5 . . ?
H44B C44 H44C 109.5 . . ?
C58 C60 H60A 109.5 . . ?
C58 C60 H60B 109.5 . . ?
C58 C60 H60C 109.5 . . ?
H60A C60 H60B 109.5 . . ?
H60A C60 H60C 109.5 . . ?
H60B C60 H60C 109.5 . . ?
C61 C63 H63A 109.5 . . ?
C61 C63 H63B 109.5 . . ?
C61 C63 H63C 109.5 . . ?
H63A C63 H63B 109.5 . . ?
H63A C63 H63C 109.5 . . ?
H63B C63 H63C 109.5 . . ?
C64 C66 H66A 109.5 . . ?
C64 C66 H66B 109.5 . . ?
C64 C66 H66C 109.5 . . ?
H66A C66 H66B 109.5 . . ?
H66A C66 H66C 109.5 . . ?
H66B C66 H66C 109.5 . . ?
C64 C65 H65A 109.5 . . ?
C64 C65 H65B 109.5 . . ?
C64 C65 H65C 109.5 . . ?
H65A C65 H65B 109.5 . . ?
H65A C65 H65C 109.5 . . ?
H65B C65 H65C 109.5 . . ?
C58 C59 H59A 109.5 . . ?
C58 C59 H59B 109.5 . . ?
C58 C59 H59C 109.5 . . ?
H59A C59 H59B 109.5 . . ?
H59A C59 H59C 109.5 . . ?
H59B C59 H59C 109.5 . . ?
Si6 As2 H2 97.7(15) . . ?
Si4 As2 Si6 117.09(3) . . ?
Si4 As2 H2 83.0(14) . . ?
N4 Si4 Si5 118.15(7) . . ?
N4 Si4 As2 125.65(7) . . ?
N3 Si4 Si5 117.71(8) . . ?
N3 Si4 N4 71.81(9) . . ?
N3 Si4 As2 111.21(8) . . ?
As2 Si4 Si5 107.84(3) . . ?
N4 Si2A N3 66.3(2) . . ?
N4 Si2A As2A 100.1(3) . . ?
N4 Si2A Si7 133.4(3) . . ?
N3 Si2A As2A 112.0(3) . . ?
N3 Si2A Si7 133.7(3) . . ?
As2A Si2A Si7 104.8(3) . . ?
Si2A As2A Si5A 116.6(3) . . ?
Si2A As2A H2 75.6(15) . . ?
Si5A As2A H2 146.5(16) . . ?
C61 Si7 C58 90.0(3) . . ?
C61 Si7 Si2A 105.2(4) . . ?
C64 Si7 C61 113.7(4) . . ?
C64 Si7 C58 95.0(4) . . ?
C64 Si7 Si2A 110.9(4) . . ?
C58 Si7 Si2A 140.5(3) . . ?
C49 Si5A As2A 103.1(4) . . ?
C52 Si5A C49 111.5(4) . . ?
C52 Si5A As2A 113.7(4) . . ?
C55 Si5A C49 116.5(4) . . ?
C55 Si5A C52 132.0(5) . . ?
C55 Si5A As2A 56.2(3) . . ?
C58 C59A H59D 109.5 . . ?
C58 C59A H59E 109.5 . . ?
C58 C59A H59F 109.5 . . ?
H59D C59A H59E 109.5 . . ?
H59D C59A H59F 109.5 . . ?
H59E C59A H59F 109.5 . . ?

loop_
_geom_bond_atom_site_label_1
_geom_bond_atom_site_label_2
_geom_bond_distance
_geom_bond_site_symmetry_2
_geom_bond_publ_flag
As1 Si1 2.3195(6) . ?
As1 Si3 2.3885(7) . ?
As1 H1 1.48(4) . ?
Si1 Si2 2.4165(8) . ?
Si1 N1 1.8209(18) . ?
Si1 N2 1.8253(19) . ?
Si2 C16 1.896(3) . ?
Si2 C22 1.900(2) . ?
Si2 C19 1.900(3) . ?
Si3 C31 1.889(3) . ?
Si3 C28 1.887(3) . ?
Si3 C25 1.896(3) . ?
Si5 C49 1.884(3) . ?
Si5 C52 1.916(3) . ?
Si5 C55 1.899(3) . ?
Si5 Si4 2.4140(12) . ?
Si6 C61 1.895(3) . ?
Si6 C64 1.901(3) . ?
Si6 C58 1.901(3) . ?
Si6 As2 2.3934(10) . ?
F6 C74 1.352(3) . ?
F25 C96 1.350(3) . ?
F16 C86 1.358(3) . ?
F1 C68 1.349(3) . ?
F10 C78 1.346(3) . ?
F5 C72 1.347(3) . ?
F15 C80 1.350(3) . ?
F21 C92 1.347(3) . ?
F40 C114 1.351(3) . ?
F7 C75 1.343(3) . ?
F9 C77 1.349(3) . ?
F11 C84 1.341(3) . ?
F20 C90 1.353(3) . ?
F8 C76 1.345(3) . ?
F36 C110 1.351(3) . ?
F35 C108 1.352(3) . ?
F22 C93 1.345(3) . ?
F31 C104 1.347(3) . ?
F30 C102 1.356(4) . ?
F24 C95 1.347(3) . ?
F2 C69 1.341(3) . ?
F23 C94 1.347(3) . ?
F19 C89 1.345(3) . ?
F26 C98 1.327(4) . ?
F33 C106 1.351(3) . ?
F34 C107 1.340(3) . ?
F17 C87 1.345(3) . ?
F12 C83 1.348(3) . ?
F32 C105 1.350(3) . ?
F39 C113 1.341(3) . ?
F4 C71 1.349(3) . ?
F37 C111 1.347(3) . ?
F18 C88 1.350(3) . ?
F38 C112 1.352(3) . ?
F14 C81 1.349(3) . ?
F3 C70 1.348(3) . ?
N1 C1 1.343(3) . ?
N1 C8 1.493(3) . ?
F29 C101 1.343(4) . ?
N2 C1 1.339(3) . ?
N2 C12 1.493(3) . ?
F27 C99 1.341(4) . ?
N4 C34 1.346(3) . ?
N4 C45 1.494(3) . ?
N4 Si4 1.8346(19) . ?
N4 Si2A 1.813(6) . ?
F28 C100 1.355(3) . ?
F13 C82 1.348(3) . ?
N3 C34 1.342(3) . ?
N3 C41 1.495(3) . ?
N3 Si4 1.822(2) . ?
N3 Si2A 2.087(6) . ?
C34 C35 1.487(3) . ?
C1 C2 1.492(3) . ?
C74 C73 1.387(3) . ?
C74 C75 1.389(3) . ?
C73 C78 1.398(3) . ?
C73 B1 1.655(3) . ?
C2 C3 1.395(3) . ?
C2 C7 1.380(3) . ?
C35 C36 1.394(4) . ?
C35 C40 1.387(4) . ?
C67 C72 1.393(4) . ?
C67 C68 1.382(3) . ?
C67 B1 1.652(3) . ?
C109 C114 1.389(3) . ?
C109 C110 1.389(3) . ?
C109 B2 1.660(3) . ?
C8 C11 1.524(3) . ?
C8 C9 1.526(3) . ?
C8 C10 1.528(3) . ?
C85 C86 1.381(3) . ?
C85 C90 1.388(3) . ?
C85 B1 1.656(3) . ?
C76 C75 1.372(4) . ?
C76 C77 1.370(4) . ?
C91 C92 1.387(3) . ?
C91 C96 1.392(3) . ?
C91 B2 1.661(4) . ?
C11 H11A 0.9800 . ?
C11 H11B 0.9800 . ?
C11 H11C 0.9800 . ?
C103 C108 1.384(4) . ?
C103 C104 1.392(4) . ?
C103 B2 1.651(3) . ?
C9 H9A 0.9800 . ?
C9 H9B 0.9800 . ?
C9 H9C 0.9800 . ?
C78 C77 1.381(3) . ?
C3 H3 0.9500 . ?
C3 C4 1.383(4) . ?
C36 H36 0.9500 . ?
C36 C37 1.394(4) . ?
C79 C80 1.393(3) . ?
C79 C84 1.383(3) . ?
C79 B1 1.649(3) . ?
C72 C71 1.381(3) . ?
C45 C48 1.521(4) . ?
C45 C46 1.525(3) . ?
C45 C47 1.532(3) . ?
C86 C87 1.380(4) . ?
C114 C113 1.386(4) . ?
C40 H40 0.9500 . ?
C40 C39 1.387(4) . ?
C68 C69 1.392(4) . ?
C92 C93 1.393(4) . ?
C48 H48A 0.9800 . ?
C48 H48B 0.9800 . ?
C48 H48C 0.9800 . ?
C95 C96 1.382(4) . ?
C95 C94 1.374(4) . ?
C108 C107 1.385(4) . ?
C10 H10A 0.9800 . ?
C10 H10B 0.9800 . ?
C10 H10C 0.9800 . ?
C31 H31 1.0000 . ?
C31 C33 1.525(4) . ?
C31 C32 1.534(4) . ?
C46 H46A 0.9800 . ?
C46 H46B 0.9800 . ?
C46 H46C 0.9800 . ?
C16 H16 1.0000 . ?
C16 C17 1.521(4) . ?
C16 C18 1.535(4) . ?
C89 C90 1.380(4) . ?
C89 C88 1.360(5) . ?
C80 C81 1.380(4) . ?
C69 C70 1.369(4) . ?
C7 H7 0.9500 . ?
C7 C6 1.385(4) . ?
C47 H47A 0.9800 . ?
C47 H47B 0.9800 . ?
C47 H47C 0.9800 . ?
C110 C111 1.379(4) . ?
C113 C112 1.370(4) . ?
C84 C83 1.390(4) . ?
C4 H4 0.9500 . ?
C4 C5 1.379(4) . ?
C93 C94 1.366(4) . ?
C111 C112 1.363(4) . ?
C104 C105 1.379(4) . ?
C107 C106 1.371(4) . ?
C97 C98 1.415(4) . ?
C97 C102 1.371(4) . ?
C97 B2 1.646(3) . ?
C22 H22 1.0000 . ?
C22 C24 1.534(3) . ?
C22 C23 1.532(4) . ?
C19 H19 1.0000 . ?
C19 C21 1.542(4) . ?
C19 C20 1.536(4) . ?
C28 H28 1.0000 . ?
C28 C29 1.531(4) . ?
C28 C30 1.529(4) . ?
C87 C88 1.373(4) . ?
C12 C13 1.520(4) . ?
C12 C14 1.529(4) . ?
C12 C15 1.528(4) . ?
C39 H39 0.9500 . ?
C39 C38 1.371(5) . ?
C37 H37 0.9500 . ?
C37 C38 1.375(5) . ?
C54 H54A 0.9800 . ?
C54 H54B 0.9800 . ?
C54 H54C 0.9800 . ?
C54 C52 1.533(4) . ?
C13 H13A 0.9800 . ?
C13 H13B 0.9800 . ?
C13 H13C 0.9800 . ?
C98 C99 1.380(4) . ?
C49 H49 1.0000 . ?
C49 H49A 1.0000 . ?
C49 C50 1.527(4) . ?
C49 C51 1.541(4) . ?
C49 Si5A 2.086(8) . ?
C83 C82 1.367(4) . ?
C106 C105 1.365(4) . ?
C5 H5 0.9500 . ?
C5 C6 1.379(5) . ?
C102 C101 1.401(4) . ?
C70 C71 1.369(4) . ?
C52 H52 1.0000 . ?
C52 H52A 1.0000 . ?
C52 C53 1.528(4) . ?
C52 Si5A 1.780(7) . ?
C24 H24A 0.9800 . ?
C24 H24B 0.9800 . ?
C24 H24C 0.9800 . ?
C55 H55 1.0000 . ?
C55 H55A 1.0000 . ?
C55 C57 1.527(4) . ?
C55 C56 1.520(4) . ?
C55 Si5A 1.616(7) . ?
C61 H61 1.0000 . ?
C61 H61A 1.0000 . ?
C61 C62 1.534(4) . ?
C61 C63 1.537(4) . ?
C61 Si7 1.901(7) . ?
C81 C82 1.376(4) . ?
C17 H17A 0.9800 . ?
C17 H17B 0.9800 . ?
C17 H17C 0.9800 . ?
C21 H21A 0.9800 . ?
C21 H21B 0.9800 . ?
C21 H21C 0.9800 . ?
C20 H20A 0.9800 . ?
C20 H 0.9800 . ?
C20 H20B 0.9800 . ?
C6 H6 0.9500 . ?
C100 C101 1.367(5) . ?
C100 C99 1.369(5) . ?
C25 H25 1.0000 . ?
C25 C26 1.517(4) . ?
C25 C27 1.510(4) . ?
C38 H38 0.9500 . ?
C23 H23A 0.9800 . ?
C23 H23B 0.9800 . ?
C23 H23C 0.9800 . ?
C43 H43A 0.9800 . ?
C43 H43B 0.9800 . ?
C43 H43C 0.9800 . ?
C43 C41 1.535(4) . ?
C33 H33A 0.9800 . ?
C33 H33B 0.9800 . ?
C33 H33C 0.9800 . ?
C14 H14A 0.9800 . ?
C14 H14B 0.9800 . ?
C14 H14C 0.9800 . ?
C50 H50A 0.9800 . ?
C50 H50B 0.9800 . ?
C50 H50C 0.9800 . ?
C41 C42 1.530(6) . ?
C41 C44 1.533(5) . ?
C62 H62A 0.9800 . ?
C62 H62B 0.9800 . ?
C62 H62C 0.9800 . ?
C29 H29A 0.9800 . ?
C29 H29B 0.9800 . ?
C29 H29C 0.9800 . ?
C30 H30A 0.9800 . ?
C30 H30B 0.9800 . ?
C30 H30C 0.9800 . ?
C51 H51A 0.9800 . ?
C51 H51B 0.9800 . ?
C51 H51C 0.9800 . ?
C32 H32A 0.9800 . ?
C32 H32B 0.9800 . ?
C32 H32C 0.9800 . ?
C57 H57A 0.9800 . ?
C57 H57B 0.9800 . ?
C57 H57C 0.9800 . ?
C18 H18A 0.9800 . ?
C18 H18B 0.9800 . ?
C18 H18C 0.9800 . ?
C56 H56A 0.9800 . ?
C56 H56B 0.9800 . ?
C56 H56C 0.9800 . ?
C53 H53A 0.9800 . ?
C53 H53B 0.9800 . ?
C53 H53C 0.9800 . ?
C42 H42A 0.9800 . ?
C42 H42B 0.9800 . ?
C42 H42C 0.9800 . ?
C64 H64 1.0000 . ?
C64 H64A 1.0000 . ?
C64 C66 1.519(6) . ?
C64 C65 1.524(6) . ?
C64 Si7 1.766(7) . ?
C26 H26A 0.9800 . ?
C26 H26B 0.9800 . ?
C26 H26C 0.9800 . ?
C15 H15A 0.9800 . ?
C15 H15B 0.9800 . ?
C15 H15C 0.9800 . ?
C27 H27A 0.9800 . ?
C27 H27B 0.9800 . ?
C27 H27C 0.9800 . ?
C58 H58 1.0000 . ?
C58 H58A 1.0000 . ?
C58 C60 1.500(5) . ?
C58 C59 1.489(5) . ?
C58 Si7 2.473(9) . ?
C58 C59A 1.504(8) . ?
C44 H44A 0.9800 . ?
C44 H44B 0.9800 . ?
C44 H44C 0.9800 . ?
C60 H60A 0.9800 . ?
C60 H60B 0.9800 . ?
C60 H60C 0.9800 . ?
C63 H63A 0.9800 . ?
C63 H63B 0.9800 . ?
C63 H63C 0.9800 . ?
C66 H66A 0.9800 . ?
C66 H66B 0.9800 . ?
C66 H66C 0.9800 . ?
C65 H65A 0.9800 . ?
C65 H65B 0.9800 . ?
C65 H65C 0.9800 . ?
C59 H59A 0.9800 . ?
C59 H59B 0.9800 . ?
C59 H59C 0.9800 . ?
As2 Si4 2.3297(7) . ?
As2 H2 1.41(3) . ?
Si2A As2A 2.328(7) . ?
Si2A Si7 2.513(10) . ?
As2A Si5A 2.386(8) . ?
As2A H2 1.45(3) . ?
C59A H59D 0.9800 . ?
C59A H59E 0.9800 . ?
C59A H59F 0.9800 . ?

loop_
_geom_torsion_atom_site_label_1
_geom_torsion_atom_site_label_2
_geom_torsion_atom_site_label_3
_geom_torsion_atom_site_label_4
_geom_torsion
_geom_torsion_site_symmetry_1
_geom_torsion_site_symmetry_2
_geom_torsion_site_symmetry_3
_geom_torsion_site_symmetry_4
_geom_torsion_publ_flag
As1 Si1 N1 C1 107.28(12) . . . . ?
As1 Si1 N1 C8 -75.1(2) . . . . ?
As1 Si1 N2 C1 -126.25(11) . . . . ?
As1 Si1 N2 C12 59.9(3) . . . . ?
As1 Si3 C31 C33 63.3(2) . . . . ?
As1 Si3 C31 C32 -169.82(18) . . . . ?
As1 Si3 C28 C29 69.8(2) . . . . ?
As1 Si3 C28 C30 -56.7(2) . . . . ?
As1 Si3 C25 C26 -178.0(2) . . . . ?
As1 Si3 C25 C27 -48.4(3) . . . . ?
Si1 Si2 C16 C17 64.3(2) . . . . ?
Si1 Si2 C16 C18 -168.2(2) . . . . ?
Si1 Si2 C22 C24 -166.38(19) . . . . ?
Si1 Si2 C22 C23 66.39(19) . . . . ?
Si1 Si2 C19 C21 -163.58(19) . . . . ?
Si1 Si2 C19 C20 70.8(2) . . . . ?
Si1 N1 C1 N2 -3.65(17) . . . . ?
Si1 N1 C1 C2 174.7(2) . . . . ?
Si1 N1 C8 C11 1.1(3) . . . . ?
Si1 N1 C8 C9 119.9(2) . . . . ?
Si1 N1 C8 C10 -117.8(2) . . . . ?
Si1 N2 C1 N1 3.64(17) . . . . ?
Si1 N2 C1 C2 -174.7(2) . . . . ?
Si1 N2 C12 C13 -18.8(4) . . . . ?
Si1 N2 C12 C14 99.8(3) . . . . ?
Si1 N2 C12 C15 -138.5(3) . . . . ?
Si2 Si1 N1 C1 -109.13(12) . . . . ?
Si2 Si1 N1 C8 68.5(2) . . . . ?
Si2 Si1 N2 C1 108.92(12) . . . . ?
Si2 Si1 N2 C12 -64.9(3) . . . . ?
F6 C74 C73 C78 -177.17(19) . . . . ?
F6 C74 C73 B1 -8.6(3) . . . . ?
F6 C74 C75 F7 -2.7(3) . . . . ?
F6 C74 C75 C76 176.7(2) . . . . ?
F16 C86 C87 F17 1.6(4) . . . . ?
F16 C86 C87 C88 -178.7(2) . . . . ?
F1 C68 C69 F2 -1.0(3) . . . . ?
F1 C68 C69 C70 177.5(2) . . . . ?
F10 C78 C77 F9 0.1(3) . . . . ?
F10 C78 C77 C76 179.8(2) . . . . ?
F5 C72 C71 F4 -3.7(4) . . . . ?
F5 C72 C71 C70 177.1(2) . . . . ?
F15 C80 C81 F14 -1.2(4) . . . . ?
F15 C80 C81 C82 179.1(3) . . . . ?
F21 C92 C93 F22 -2.3(3) . . . . ?
F21 C92 C93 C94 177.8(2) . . . . ?
F40 C114 C113 F39 -0.7(4) . . . . ?
F40 C114 C113 C112 -179.5(2) . . . . ?
F11 C84 C83 F12 0.8(4) . . . . ?
F11 C84 C83 C82 -179.2(3) . . . . ?
F8 C76 C75 F7 -0.2(3) . . . . ?
F8 C76 C75 C74 -179.6(2) . . . . ?
F8 C76 C77 F9 1.4(3) . . . . ?
F8 C76 C77 C78 -178.4(2) . . . . ?
F36 C110 C111 F37 3.6(4) . . . . ?
F36 C110 C111 C112 -176.4(2) . . . . ?
F35 C108 C107 F34 1.2(4) . . . . ?
F35 C108 C107 C106 -179.4(2) . . . . ?
F22 C93 C94 F23 0.9(4) . . . . ?
F22 C93 C94 C95 -179.1(2) . . . . ?
F31 C104 C105 F32 0.2(4) . . . . ?
F31 C104 C105 C106 -179.9(2) . . . . ?
F30 C102 C101 F29 -2.8(4) . . . . ?
F30 C102 C101 C100 178.7(2) . . . . ?
F24 C95 C96 F25 0.9(3) . . . . ?
F24 C95 C96 C91 -179.4(2) . . . . ?
F24 C95 C94 F23 -0.4(4) . . . . ?
F24 C95 C94 C93 179.6(2) . . . . ?
F2 C69 C70 F3 1.2(4) . . . . ?
F2 C69 C70 C71 -179.6(2) . . . . ?
F19 C89 C90 F20 -2.4(3) . . . . ?
F19 C89 C90 C85 178.8(2) . . . . ?
F19 C89 C88 F18 -0.3(4) . . . . ?
F19 C89 C88 C87 -177.5(2) . . . . ?
F26 C98 C99 F27 -1.1(4) . . . . ?
F26 C98 C99 C100 176.9(2) . . . . ?
F33 C106 C105 F32 -2.6(4) . . . . ?
F33 C106 C105 C104 177.5(2) . . . . ?
F34 C107 C106 F33 1.3(4) . . . . ?
F34 C107 C106 C105 179.8(2) . . . . ?
F17 C87 C88 F18 1.2(4) . . . . ?
F17 C87 C88 C89 178.4(2) . . . . ?
F12 C83 C82 F13 -0.2(5) . . . . ?
F12 C83 C82 C81 -179.8(3) . . . . ?
F39 C113 C112 F38 0.0(4) . . . . ?
F39 C113 C112 C111 -178.8(2) . . . . ?
F37 C111 C112 F38 -0.1(4) . . . . ?
F37 C111 C112 C113 178.7(2) . . . . ?
F14 C81 C82 F13 0.8(5) . . . . ?
F14 C81 C82 C83 -179.6(3) . . . . ?
F3 C70 C71 F4 1.1(4) . . . . ?
F3 C70 C71 C72 -179.7(2) . . . . ?
N1 Si1 N2 C1 -2.71(12) . . . . ?
N1 Si1 N2 C12 -176.5(3) . . . . ?
N1 C1 C2 C3 93.0(3) . . . . ?
N1 C1 C2 C7 -91.5(3) . . . . ?
N2 Si1 N1 C1 2.70(12) . . . . ?
N2 Si1 N1 C8 -179.7(2) . . . . ?
N2 C1 C2 C3 -89.0(3) . . . . ?
N2 C1 C2 C7 86.5(3) . . . . ?
N4 C34 C35 C36 95.3(3) . . . . ?
N4 C34 C35 C40 -85.3(3) . . . . ?
F28 C100 C101 F29 3.2(4) . . . . ?
F28 C100 C101 C102 -178.3(2) . . . . ?
F28 C100 C99 F27 -1.3(4) . . . . ?
F28 C100 C99 C98 -179.3(2) . . . . ?
N3 C34 C35 C36 -83.3(3) . . . . ?
N3 C34 C35 C40 96.2(3) . . . . ?
C34 N4 C45 C48 66.5(3) . . . . ?
C34 N4 C45 C46 -174.5(2) . . . . ?
C34 N4 C45 C47 -56.0(3) . . . . ?
C34 N4 Si4 Si5 109.01(14) . . . . ?
C34 N4 Si4 N3 -3.28(15) . . . . ?
C34 N4 Si4 As2 -106.75(14) . . . . ?
C34 N4 Si2A N3 21.13(18) . . . . ?
C34 N4 Si2A As2A 130.9(2) . . . . ?
C34 N4 Si2A Si7 -107.4(4) . . . . ?
C34 N3 C41 C43 -164.8(3) . . . . ?
C34 N3 C41 C42 77.1(4) . . . . ?
C34 N3 C41 C44 -47.0(4) . . . . ?
C34 N3 Si4 Si5 -109.56(15) . . . . ?
C34 N3 Si4 N4 3.29(15) . . . . ?
C34 N3 Si4 As2 125.34(14) . . . . ?
C34 C35 C36 C37 179.4(2) . . . . ?
C34 C35 C40 C39 -179.0(2) . . . . ?
C1 N1 C8 C11 178.0(2) . . . . ?
C1 N1 C8 C9 -63.2(3) . . . . ?
C1 N1 C8 C10 59.1(3) . . . . ?
C1 N2 C12 C13 169.2(2) . . . . ?
C1 N2 C12 C14 -72.2(3) . . . . ?
C1 N2 C12 C15 49.6(4) . . . . ?
C1 C2 C3 C4 173.9(2) . . . . ?
C1 C2 C7 C6 -174.6(2) . . . . ?
C74 C73 C78 F10 178.5(2) . . . . ?
C74 C73 C78 C77 0.5(3) . . . . ?
C74 C73 B1 C67 19.9(3) . . . . ?
C74 C73 B1 C85 -102.2(2) . . . . ?
C74 C73 B1 C79 136.5(2) . . . . ?
C73 C74 C75 F7 178.3(2) . . . . ?
C73 C74 C75 C76 -2.3(4) . . . . ?
C73 C78 C77 F9 178.1(2) . . . . ?
C73 C78 C77 C76 -2.2(4) . . . . ?
C2 C3 C4 C5 0.8(4) . . . . ?
C2 C7 C6 C5 0.5(4) . . . . ?
C35 C36 C37 C38 -0.4(4) . . . . ?
C35 C40 C39 C38 -0.4(4) . . . . ?
C67 C72 C71 F4 174.7(2) . . . . ?
C67 C72 C71 C70 -4.5(4) . . . . ?
C67 C68 C69 F2 179.5(2) . . . . ?
C67 C68 C69 C70 -2.0(4) . . . . ?
C109 C114 C113 F39 179.5(2) . . . . ?
C109 C114 C113 C112 0.8(4) . . . . ?
C109 C110 C111 F37 -178.0(2) . . . . ?
C109 C110 C111 C112 2.1(4) . . . . ?
C8 N1 C1 N2 178.38(19) . . . . ?
C8 N1 C1 C2 -3.3(4) . . . . ?
C85 C86 C87 F17 179.2(2) . . . . ?
C85 C86 C87 C88 -1.1(4) . . . . ?
C91 C92 C93 F22 177.6(2) . . . . ?
C91 C92 C93 C94 -2.3(4) . . . . ?
C103 C108 C107 F34 -178.0(2) . . . . ?
C103 C108 C107 C106 1.3(4) . . . . ?
C103 C104 C105 F32 179.9(2) . . . . ?
C103 C104 C105 C106 -0.1(4) . . . . ?
C78 C73 B1 C67 -172.2(2) . . . . ?
C78 C73 B1 C85 65.7(2) . . . . ?
C78 C73 B1 C79 -55.6(3) . . . . ?
C3 C2 C7 C6 1.0(4) . . . . ?
C3 C4 C5 C6 0.6(4) . . . . ?
C75 C74 C73 C78 1.7(3) . . . . ?
C75 C74 C73 B1 170.3(2) . . . . ?
C75 C76 C77 F9 -178.7(2) . . . . ?
C75 C76 C77 C78 1.6(3) . . . . ?
C36 C35 C40 C39 0.4(4) . . . . ?
C36 C37 C38 C39 0.4(4) . . . . ?
C79 C80 C81 F14 179.0(3) . . . . ?
C79 C80 C81 C82 -0.7(5) . . . . ?
C79 C84 C83 F12 -180.0(2) . . . . ?
C79 C84 C83 C82 0.0(4) . . . . ?
C72 C67 C68 F1 179.5(2) . . . . ?
C72 C67 C68 C69 -1.0(3) . . . . ?
C72 C67 B1 C73 51.2(3) . . . . ?
C72 C67 B1 C85 163.9(2) . . . . ?
C72 C67 B1 C79 -73.1(2) . . . . ?
C45 N4 C34 N3 178.4(2) . . . . ?
C45 N4 C34 C35 -0.4(4) . . . . ?
C45 N4 Si4 Si5 -63.8(3) . . . . ?
C45 N4 Si4 N3 -176.1(3) . . . . ?
C45 N4 Si4 As2 80.4(3) . . . . ?
C45 N4 Si2A N3 171.2(2) . . . . ?
C45 N4 Si2A As2A -79.1(3) . . . . ?
C45 N4 Si2A Si7 42.7(6) . . . . ?
C86 C85 C90 F20 -179.9(2) . . . . ?
C86 C85 C90 C89 -1.2(3) . . . . ?
C86 C85 B1 C73 67.4(2) . . . . ?
C86 C85 B1 C67 -53.6(3) . . . . ?
C86 C85 B1 C79 -170.1(2) . . . . ?
C86 C87 C88 F18 -178.5(2) . . . . ?
C86 C87 C88 C89 -1.3(4) . . . . ?
C114 C109 C110 F36 177.2(2) . . . . ?
C114 C109 C110 C111 -1.3(4) . . . . ?
C114 C109 B2 C91 -98.9(3) . . . . ?
C114 C109 B2 C103 23.0(3) . . . . ?
C114 C109 B2 C97 139.5(2) . . . . ?
C114 C113 C112 F38 178.8(2) . . . . ?
C114 C113 C112 C111 0.0(4) . . . . ?
C40 C35 C36 C37 -0.1(4) . . . . ?
C40 C39 C38 C37 0.0(4) . . . . ?
C68 C67 C72 F5 -177.4(2) . . . . ?
C68 C67 C72 C71 4.3(4) . . . . ?
C68 C67 B1 C73 -134.3(2) . . . . ?
C68 C67 B1 C85 -21.6(3) . . . . ?
C68 C67 B1 C79 101.4(2) . . . . ?
C68 C69 C70 F3 -177.3(2) . . . . ?
C68 C69 C70 C71 1.9(4) . . . . ?
C92 C91 C96 F25 178.5(2) . . . . ?
C92 C91 C96 C95 -1.2(3) . . . . ?
C92 C91 B2 C109 -103.3(2) . . . . ?
C92 C91 B2 C103 135.5(2) . . . . ?
C92 C91 B2 C97 18.8(3) . . . . ?
C92 C93 C94 F23 -179.2(2) . . . . ?
C92 C93 C94 C95 0.9(4) . . . . ?
C77 C76 C75 F7 179.9(2) . . . . ?
C77 C76 C75 C74 0.5(3) . . . . ?
C108 C103 C104 F31 -178.5(2) . . . . ?
C108 C103 C104 C105 1.8(4) . . . . ?
C108 C103 B2 C109 -134.1(2) . . . . ?
C108 C103 B2 C91 -20.5(3) . . . . ?
C108 C103 B2 C97 102.5(3) . . . . ?
C108 C107 C106 F33 -178.0(2) . . . . ?
C108 C107 C106 C105 0.5(4) . . . . ?
C96 C91 C92 F21 -177.7(2) . . . . ?
C96 C91 C92 C93 2.4(3) . . . . ?
C96 C91 B2 C109 68.9(2) . . . . ?
C96 C91 B2 C103 -52.3(3) . . . . ?
C96 C91 B2 C97 -169.0(2) . . . . ?
C96 C95 C94 F23 -179.7(2) . . . . ?
C96 C95 C94 C93 0.3(4) . . . . ?
C31 Si3 C28 C29 -53.4(2) . . . . ?
C31 Si3 C28 C30 -179.9(2) . . . . ?
C31 Si3 C25 C26 -55.9(3) . . . . ?
C31 Si3 C25 C27 73.7(3) . . . . ?
C16 Si2 C22 C24 -49.7(2) . . . . ?
C16 Si2 C22 C23 -176.91(17) . . . . ?
C16 Si2 C19 C21 82.4(2) . . . . ?
C16 Si2 C19 C20 -43.3(2) . . . . ?
C80 C79 C84 F11 178.6(2) . . . . ?
C80 C79 C84 C83 -0.6(4) . . . . ?
C80 C79 B1 C73 165.9(2) . . . . ?
C80 C79 B1 C67 -71.1(3) . . . . ?
C80 C79 B1 C85 52.9(3) . . . . ?
C80 C81 C82 F13 -179.5(3) . . . . ?
C80 C81 C82 C83 0.1(5) . . . . ?
C69 C70 C71 F4 -178.1(3) . . . . ?
C69 C70 C71 C72 1.1(4) . . . . ?
C7 C2 C3 C4 -1.6(4) . . . . ?
C90 C85 C86 F16 179.8(2) . . . . ?
C90 C85 C86 C87 2.3(3) . . . . ?
C90 C85 B1 C73 -98.4(2) . . . . ?
C90 C85 B1 C67 140.6(2) . . . . ?
C90 C85 B1 C79 24.1(3) . . . . ?
C90 C89 C88 F18 179.5(2) . . . . ?
C90 C89 C88 C87 2.3(4) . . . . ?
C110 C109 C114 F40 -179.9(2) . . . . ?
C110 C109 C114 C113 -0.2(4) . . . . ?
C110 C109 B2 C91 70.5(3) . . . . ?
C110 C109 B2 C103 -167.7(2) . . . . ?
C110 C109 B2 C97 -51.1(3) . . . . ?
C110 C111 C112 F38 179.9(2) . . . . ?
C110 C111 C112 C113 -1.3(4) . . . . ?
C84 C79 C80 F15 -178.9(2) . . . . ?
C84 C79 C80 C81 0.9(4) . . . . ?
C84 C79 B1 C73 -20.4(3) . . . . ?
C84 C79 B1 C67 102.6(3) . . . . ?
C84 C79 B1 C85 -133.4(2) . . . . ?
C84 C83 C82 F13 179.8(3) . . . . ?
C84 C83 C82 C81 0.2(5) . . . . ?
C4 C5 C6 C7 -1.3(5) . . . . ?
C104 C103 C108 F35 178.4(2) . . . . ?
C104 C103 C108 C107 -2.4(4) . . . . ?
C104 C103 B2 C109 52.8(3) . . . . ?
C104 C103 B2 C91 166.3(2) . . . . ?
C104 C103 B2 C97 -70.7(3) . . . . ?
C107 C106 C105 F32 178.9(2) . . . . ?
C107 C106 C105 C104 -1.1(4) . . . . ?
C97 C98 C99 F27 178.5(2) . . . . ?
C97 C98 C99 C100 -3.5(4) . . . . ?
C97 C102 C101 F29 177.1(2) . . . . ?
C97 C102 C101 C100 -1.4(4) . . . . ?
C22 Si2 C16 C17 -52.9(2) . . . . ?
C22 Si2 C16 C18 74.5(2) . . . . ?
C22 Si2 C19 C21 -46.6(2) . . . . ?
C22 Si2 C19 C20 -172.27(19) . . . . ?
C19 Si2 C16 C17 178.58(19) . . . . ?
C19 Si2 C16 C18 -54.0(2) . . . . ?
C19 Si2 C22 C24 77.0(2) . . . . ?
C19 Si2 C22 C23 -50.3(2) . . . . ?
C28 Si3 C31 C33 -177.2(2) . . . . ?
C28 Si3 C31 C32 -50.3(2) . . . . ?
C28 Si3 C25 C26 69.5(3) . . . . ?
C28 Si3 C25 C27 -160.9(3) . . . . ?
C12 N2 C1 N1 178.4(2) . . . . ?
C12 N2 C1 C2 0.1(4) . . . . ?
C94 C95 C96 F25 -179.8(2) . . . . ?
C94 C95 C96 C91 -0.1(4) . . . . ?
C54 C52 Si5A C49 -172.9(3) . . . . ?
C54 C52 Si5A C55 8.1(8) . . . . ?
C54 C52 Si5A As2A -56.9(5) . . . . ?
C88 C89 C90 F20 177.8(2) . . . . ?
C88 C89 C90 C85 -1.0(4) . . . . ?
C98 C97 C102 F30 177.9(2) . . . . ?
C98 C97 C102 C101 -2.0(4) . . . . ?
C98 C97 B2 C109 163.9(2) . . . . ?
C98 C97 B2 C91 50.1(3) . . . . ?
C98 C97 B2 C103 -73.4(3) . . . . ?
C49 Si5 C55 C57 53.4(3) . . . . ?
C49 Si5 C55 C56 -73.2(3) . . . . ?
C102 C97 C98 F26 -175.9(2) . . . . ?
C102 C97 C98 C99 4.5(4) . . . . ?
C102 C97 B2 C109 -23.6(3) . . . . ?
C102 C97 B2 C91 -137.4(2) . . . . ?
C102 C97 B2 C103 99.1(3) . . . . ?
C52 Si5 C49 C50 -74.9(3) . . . . ?
C52 Si5 C49 C51 52.3(2) . . . . ?
C52 Si5 C55 C57 -177.7(2) . . . . ?
C52 Si5 C55 C56 55.6(3) . . . . ?
B1 C73 C78 F10 9.0(3) . . . . ?
B1 C73 C78 C77 -169.0(2) . . . . ?
B1 C67 C72 F5 -2.2(3) . . . . ?
B1 C67 C72 C71 179.5(2) . . . . ?
B1 C67 C68 F1 4.8(3) . . . . ?
B1 C67 C68 C69 -175.8(2) . . . . ?
B1 C85 C86 F16 12.4(3) . . . . ?
B1 C85 C86 C87 -165.1(2) . . . . ?
B1 C85 C90 F20 -13.4(3) . . . . ?
B1 C85 C90 C89 165.3(2) . . . . ?
B1 C79 C80 F15 -4.4(4) . . . . ?
B1 C79 C80 C81 175.4(3) . . . . ?
B1 C79 C84 F11 4.6(4) . . . . ?
B1 C79 C84 C83 -174.6(2) . . . . ?
C55 Si5 C49 C50 50.8(3) . . . . ?
C55 Si5 C49 C51 178.0(2) . . . . ?
C25 Si3 C31 C33 -52.1(2) . . . . ?
C25 Si3 C31 C32 74.9(2) . . . . ?
C25 Si3 C28 C29 178.1(2) . . . . ?
C25 Si3 C28 C30 51.6(3) . . . . ?
B2 C109 C114 F40 -10.0(4) . . . . ?
B2 C109 C114 C113 169.8(2) . . . . ?
B2 C109 C110 F36 6.5(3) . . . . ?
B2 C109 C110 C111 -172.0(2) . . . . ?
B2 C91 C92 F21 -5.1(4) . . . . ?
B2 C91 C92 C93 175.0(2) . . . . ?
B2 C91 C96 F25 5.2(3) . . . . ?
B2 C91 C96 C95 -174.4(2) . . . . ?
B2 C103 C108 F35 4.9(4) . . . . ?
B2 C103 C108 C107 -175.9(2) . . . . ?
B2 C103 C104 F31 -4.4(3) . . . . ?
B2 C103 C104 C105 175.8(2) . . . . ?
B2 C97 C98 F26 -2.5(3) . . . . ?
B2 C97 C98 C99 177.9(2) . . . . ?
B2 C97 C102 F30 5.1(4) . . . . ?
B2 C97 C102 C101 -174.8(2) . . . . ?
C41 N3 C34 N4 -178.4(3) . . . . ?
C41 N3 C34 C35 0.3(5) . . . . ?
C41 N3 Si4 Si5 63.5(3) . . . . ?
C41 N3 Si4 N4 176.4(3) . . . . ?
C41 N3 Si4 As2 -61.6(3) . . . . ?
C101 C100 C99 F27 177.7(2) . . . . ?
C101 C100 C99 C98 -0.3(4) . . . . ?
C99 C100 C101 F29 -175.8(3) . . . . ?
C99 C100 C101 C102 2.7(4) . . . . ?
C57 C55 Si5A C49 20.8(7) . . . . ?
C57 C55 Si5A C52 -160.3(5) . . . . ?
C57 C55 Si5A As2A -67.5(4) . . . . ?
C56 C55 Si5A C49 -99.6(5) . . . . ?
C56 C55 Si5A C52 79.3(7) . . . . ?
C56 C55 Si5A As2A 172.1(3) . . . . ?
C53 C52 Si5A C49 70.2(5) . . . . ?
C53 C52 Si5A C55 -108.8(7) . . . . ?
C53 C52 Si5A As2A -173.8(3) . . . . ?
C64 Si6 C61 C62 -177.3(2) . . . . ?
C64 Si6 C61 C63 57.8(3) . . . . ?
C58 Si6 C61 C62 59.4(3) . . . . ?
C58 Si6 C61 C63 -65.6(3) . . . . ?
C66 C64 Si7 C61 70.3(5) . . . . ?
C66 C64 Si7 C58 162.5(4) . . . . ?
C66 C64 Si7 Si2A -48.0(5) . . . . ?
C65 C64 Si7 C61 -172.8(4) . . . . ?
C65 C64 Si7 C58 -80.6(4) . . . . ?
C65 C64 Si7 Si2A 68.9(5) . . . . ?
As2 Si6 C61 C62 -56.8(2) . . . . ?
As2 Si6 C61 C63 178.2(2) . . . . ?
Si4 Si5 C49 C50 169.5(2) . . . . ?
Si4 Si5 C49 C51 -63.3(2) . . . . ?
Si4 Si5 C55 C57 -65.2(2) . . . . ?
Si4 Si5 C55 C56 168.2(2) . . . . ?
Si4 N4 C34 N3 4.4(2) . . . . ?
Si4 N4 C34 C35 -174.4(2) . . . . ?
Si4 N4 C45 C48 -122.8(2) . . . . ?
Si4 N4 C45 C46 -3.8(3) . . . . ?
Si4 N4 C45 C47 114.7(2) . . . . ?
Si4 N3 C34 N4 -4.4(2) . . . . ?
Si4 N3 C34 C35 174.3(2) . . . . ?
Si4 N3 C41 C43 24.2(5) . . . . ?
Si4 N3 C41 C42 -93.9(3) . . . . ?
Si4 N3 C41 C44 142.0(3) . . . . ?
Si2A N4 C34 N3 -32.2(3) . . . . ?
Si2A N4 C34 C35 149.0(3) . . . . ?
Si2A N4 C45 C48 -73.2(3) . . . . ?
Si2A N4 C45 C46 45.7(4) . . . . ?
Si2A N4 C45 C47 164.3(3) . . . . ?
Si2A N3 C34 N4 27.8(2) . . . . ?
Si2A N3 C34 C35 -153.4(3) . . . . ?
Si2A N3 C41 C43 -27.8(5) . . . . ?
Si2A N3 C41 C42 -145.9(4) . . . . ?
Si2A N3 C41 C44 90.1(4) . . . . ?
